data_7104439
loop_
_publ_author_name
'Koshevoy, Igor O'
'Lin, Yi-Chih'
'Karttunen, Antti J'
'Haukka, Matti'
'Chou, Pi-Tai'
'Tunik, Sergey P'
'Pakkanen, Tapani A'

_publ_section_title
;
 An intensely and oxygen independent phosphorescent gold(I)-silver(I)
 complex: "trapping" an Au8Ag10 oligomer by two
 gold-alkynyl-diphosphine molecules.
;
_journal_issue 20
_journal_name_full 'Chemical communications (Cambridge, England)'
_journal_page_first 2860
_journal_page_last 2862
_journal_paper_doi 10.1039/b901893j
_journal_volume 34
_journal_year 2009
_chemical_formula_moiety 'C244 H164 Ag10 Au12 P4, 2(P F6), 2(C3 H6 O), 2.5(C H2 Cl2), 2(C H4 O)'
_chemical_formula_sum 'C254.5 H189 Ag10 Au12 Cl5 F12 O4 P6'
_chemical_formula_weight 7344.43
_chemical_name_systematic
;
?
;
_space_group_IT_number 14
_symmetry_cell_setting monoclinic
_symmetry_space_group_name_Hall '-P 2yn'
_symmetry_space_group_name_H-M 'P 1 21/n 1'
_atom_sites_solution_hydrogens geom
_atom_sites_solution_primary direct
_atom_sites_solution_secondary difmap
_audit_creation_method SHELXL-97
_cell_angle_alpha 90.00
_cell_angle_beta 99.6710(10)
_cell_angle_gamma 90.00
_cell_formula_units_Z 4
_cell_length_a 25.1281(2)
_cell_length_b 23.4103(2)
_cell_length_c 39.8036(3)
_cell_measurement_reflns_used 63483
_cell_measurement_temperature 90(2)
_cell_measurement_theta_max 27.48
_cell_measurement_theta_min 1.00
_cell_volume 23082.0(3)
_computing_cell_refinement 'Denzo/Scalepack (Otwinowski & Minor, 1997)'
_computing_data_collection 'Collect (Bruker AXS BV, 1997-2004)'
_computing_data_reduction 'Denzo/Scalepack (Otwinowski & Minor, 1997)'
_computing_molecular_graphics 'Diamond v.3.1e (Brandenburg, 2007)'
_computing_publication_material 'SHELXL-97 (Sheldrick, 1997)'
_computing_structure_refinement 'SHELXL-97 (Sheldrick, 1997)'
_computing_structure_solution 'SHELXS-97 (Sheldrick, 1997)'
_diffrn_ambient_temperature 90(2)
_diffrn_detector_area_resol_mean 9
_diffrn_measured_fraction_theta_full 0.983
_diffrn_measured_fraction_theta_max 0.983
_diffrn_measurement_device '95mm CCD camera on \k-goniostat'
_diffrn_measurement_device_type 'Nonius KappaCCD'
_diffrn_measurement_method '\f scans and \w scans with \k offset'
_diffrn_radiation_monochromator 'horizontally mounted graphite crystal'
_diffrn_radiation_source 'fine-focus sealed tube'
_diffrn_radiation_type MoK\a
_diffrn_radiation_wavelength 0.71073
_diffrn_reflns_av_R_equivalents 0.0488
_diffrn_reflns_av_sigmaI/netI 0.0566
_diffrn_reflns_limit_h_max 30
_diffrn_reflns_limit_h_min -30
_diffrn_reflns_limit_k_max 28
_diffrn_reflns_limit_k_min -28
_diffrn_reflns_limit_l_max 49
_diffrn_reflns_limit_l_min -48
_diffrn_reflns_number 231392
_diffrn_reflns_theta_full 26.00
_diffrn_reflns_theta_max 26.00
_diffrn_reflns_theta_min 1.86
_exptl_absorpt_coefficient_mu 8.582
_exptl_absorpt_correction_T_max 0.3891
_exptl_absorpt_correction_T_min 0.0901
_exptl_absorpt_correction_type multi-scan
_exptl_absorpt_process_details 'SADABS v.2.10 (Sheldrick, 2003)'
_exptl_crystal_colour yellow
_exptl_crystal_density_diffrn 2.113
_exptl_crystal_density_method 'not measured'
_exptl_crystal_description block
_exptl_crystal_F_000 13796
_exptl_crystal_size_max 0.47
_exptl_crystal_size_mid 0.15
_exptl_crystal_size_min 0.11
_refine_diff_density_max 2.808
_refine_diff_density_min -1.729
_refine_diff_density_rms 0.173
_refine_ls_extinction_method none
_refine_ls_goodness_of_fit_ref 1.008
_refine_ls_hydrogen_treatment constr
_refine_ls_matrix_type full
_refine_ls_number_parameters 2813
_refine_ls_number_reflns 44603
_refine_ls_number_restraints 65
_refine_ls_restrained_S_all 1.012
_refine_ls_R_factor_all 0.0716
_refine_ls_R_factor_gt 0.0387
_refine_ls_shift/su_max 0.001
_refine_ls_shift/su_mean 0.000
_refine_ls_structure_factor_coef Fsqd
_refine_ls_weighting_details 'calc w=1/[\s^2^(Fo^2^)+(0.0264P)^2^+147.7680P] where P=(Fo^2^+2Fc^2^)/3'
_refine_ls_weighting_scheme calc
_refine_ls_wR_factor_gt 0.0718
_refine_ls_wR_factor_ref 0.0799
_reflns_number_gt 32359
_reflns_number_total 44603
_reflns_threshold_expression >2sigma(I)
_cod_data_source_file b901893j.txt
_cod_data_source_block 1
_cod_original_sg_symbol_H-M 'P 21/n'
_cod_original_formula_sum 'C254.50 H189 Ag10 Au12 Cl5 F12 O4 P6'
_cod_database_code 7104439

loop_
_symmetry_equiv_pos_as_xyz
'x, y, z'
'-x+1/2, y+1/2, -z+1/2'
'-x, -y, -z'
'x-1/2, -y-1/2, z-1/2'

loop_
_atom_site_label
_atom_site_type_symbol
_atom_site_fract_x
_atom_site_fract_y
_atom_site_fract_z
_atom_site_U_iso_or_equiv
_atom_site_adp_type
_atom_site_occupancy
_atom_site_symmetry_multiplicity
_atom_site_calc_flag
_atom_site_refinement_flags
_atom_site_disorder_assembly
_atom_site_disorder_group
Au1 Au 0.193333(12) 0.739950(13) 0.141533(8) 0.02930(8) Uani 1 1 d . . .
Au2 Au 0.312573(11) 0.778042(12) 0.139467(8) 0.02407(7) Uani 1 1 d . . .
Au3 Au 0.451341(11) 0.724474(12) 0.126061(7) 0.02233(7) Uani 1 1 d . . .
Au4 Au 0.590018(11) 0.669568(12) 0.111510(8) 0.02322(7) Uani 1 1 d . . .
Au5 Au 0.720781(11) 0.633767(12) 0.085006(7) 0.02224(7) Uani 1 1 d . . .
Au6 Au 0.795578(11) 0.602306(12) 0.032495(8) 0.02304(7) Uani 1 1 d . . .
Au7 Au 0.908774(11) 0.679038(12) 0.186635(8) 0.02512(7) Uani 1 1 d . . .
Au8 Au 0.787640(12) 0.712896(13) 0.154479(8) 0.02839(7) Uani 1 1 d . . .
Au9 Au 0.646385(12) 0.737361(13) 0.182778(8) 0.02645(7) Uani 1 1 d . . .
Au10 Au 0.515200(12) 0.807683(12) 0.192215(8) 0.02630(7) Uani 1 1 d . . .
Au11 Au 0.376950(11) 0.852530(12) 0.208204(8) 0.02362(7) Uani 1 1 d . . .
Au12 Au 0.307613(11) 0.939897(12) 0.241682(8) 0.02494(7) Uani 1 1 d . . .
Ag1 Ag 0.27948(2) 0.77340(3) 0.207836(16) 0.03130(14) Uani 1 1 d . . .
Ag2 Ag 0.41134(2) 0.73033(2) 0.191393(16) 0.02852(14) Uani 1 1 d . . .
Ag3 Ag 0.54653(2) 0.66978(3) 0.180271(16) 0.03311(15) Uani 1 1 d . . .
Ag4 Ag 0.69180(2) 0.62769(2) 0.159355(17) 0.03189(15) Uani 1 1 d . . .
Ag5 Ag 0.81803(2) 0.59315(2) 0.137913(17) 0.03183(15) Uani 1 1 d . . .
Ag6 Ag 0.81095(2) 0.71364(2) 0.082540(16) 0.03009(14) Uani 1 1 d . . .
Ag7 Ag 0.68243(2) 0.74273(2) 0.108594(15) 0.02652(13) Uani 1 1 d . . .
Ag8 Ag 0.55687(2) 0.80377(3) 0.129848(16) 0.03262(15) Uani 1 1 d . . .
Ag9 Ag 0.41892(2) 0.85302(2) 0.145905(15) 0.02823(14) Uani 1 1 d . . .
Ag10 Ag 0.27892(2) 0.89593(2) 0.160467(16) 0.02906(14) Uani 1 1 d . . .
Cl1 Cl 0.24891(19) 0.24415(19) 0.09903(11) 0.1313(17) Uani 1 1 d . . .
Cl2 Cl 0.22605(18) 0.31190(15) 0.03850(10) 0.1132(13) Uani 1 1 d . . .
Cl3 Cl 0.6331(2) 0.1903(2) 0.15994(12) 0.1405(16) Uani 1 1 d . . .
Cl4 Cl 0.7426(2) 0.1892(4) 0.15489(19) 0.237(4) Uani 1 1 d . . .
P1 P 0.19014(8) 0.70297(9) 0.08804(6) 0.0289(5) Uani 1 1 d . . .
P2 P 0.73354(7) 0.53658(8) 0.00835(5) 0.0217(4) Uani 1 1 d . . .
P3 P 0.92051(8) 0.75486(8) 0.22283(5) 0.0245(4) Uani 1 1 d . . .
P4 P 0.37671(8) 0.95427(8) 0.28597(5) 0.0255(5) Uani 1 1 d . . .
P5 P 1.06337(13) 0.79361(17) 0.41916(8) 0.0831(12) Uani 1 1 d . . .
F1 F 1.0848(3) 0.7977(4) 0.3848(2) 0.133(4) Uani 1 1 d . . .
F2 F 1.0401(4) 0.7901(3) 0.45393(15) 0.121(3) Uani 1 1 d . . .
F3 F 1.0100(3) 0.8207(3) 0.40042(15) 0.0801(19) Uani 1 1 d . . .
F4 F 1.0854(6) 0.8542(5) 0.4283(2) 0.272(9) Uani 1 1 d . . .
F5 F 1.1145(4) 0.7666(9) 0.4379(4) 0.362(14) Uani 1 1 d . . .
F6 F 1.0376(4) 0.7332(3) 0.4100(2) 0.130(3) Uani 1 1 d . . .
O1 O 0.6215(3) 0.2666(3) 0.0191(2) 0.089(3) Uani 1 1 d . . .
C1 C 0.1456(3) 0.6409(3) 0.0809(2) 0.0301(19) Uani 1 1 d . . .
C2 C 0.1474(3) 0.6045(3) 0.0537(2) 0.041(2) Uani 1 1 d . . .
H2 H 0.1743 0.6096 0.0397 0.050 Uiso 1 1 calc R . .
C3 C 0.1101(3) 0.5607(4) 0.0467(3) 0.049(3) Uani 1 1 d . . .
H3 H 0.1111 0.5362 0.0278 0.058 Uiso 1 1 calc R . .
C4 C 0.0715(4) 0.5526(4) 0.0672(3) 0.049(3) Uani 1 1 d . . .
H4 H 0.0459 0.5226 0.0624 0.059 Uiso 1 1 calc R . .
C5 C 0.0703(3) 0.5882(4) 0.0947(2) 0.044(2) Uani 1 1 d . . .
H5 H 0.0439 0.5829 0.1089 0.053 Uiso 1 1 calc R . .
C6 C 0.1080(3) 0.6321(3) 0.1014(2) 0.038(2) Uani 1 1 d . . .
H6 H 0.1075 0.6561 0.1206 0.045 Uiso 1 1 calc R . .
C7 C 0.1630(3) 0.7539(3) 0.0551(2) 0.034(2) Uani 1 1 d . . .
C8 C 0.1453(4) 0.7370(4) 0.0218(3) 0.057(3) Uani 1 1 d . . .
H8 H 0.1478 0.6982 0.0155 0.069 Uiso 1 1 calc R . .
C9 C 0.1238(4) 0.7769(5) -0.0020(3) 0.063(3) Uani 1 1 d . . .
H9 H 0.1116 0.7649 -0.0248 0.076 Uiso 1 1 calc R . .
C10 C 0.1196(4) 0.8330(5) 0.0061(3) 0.063(3) Uani 1 1 d . . .
H10 H 0.1040 0.8598 -0.0107 0.076 Uiso 1 1 calc R . .
C11 C 0.1383(4) 0.8500(4) 0.0390(3) 0.056(3) Uani 1 1 d . . .
H11 H 0.1365 0.8891 0.0449 0.067 Uiso 1 1 calc R . .
C12 C 0.1594(3) 0.8111(3) 0.0635(3) 0.038(2) Uani 1 1 d . . .
H12 H 0.1715 0.8234 0.0862 0.046 Uiso 1 1 calc R . .
C13 C 0.2547(3) 0.6799(3) 0.0782(2) 0.0269(18) Uani 1 1 d . . .
C14 C 0.2853(3) 0.7163(3) 0.06066(19) 0.0251(18) Uani 1 1 d . . .
H14 H 0.2718 0.7531 0.0536 0.030 Uiso 1 1 calc R . .
C15 C 0.3348(3) 0.6986(3) 0.0537(2) 0.0286(19) Uani 1 1 d . . .
H15 H 0.3551 0.7234 0.0417 0.034 Uiso 1 1 calc R . .
C16 C 0.3555(3) 0.6449(3) 0.06398(19) 0.0269(18) Uani 1 1 d . . .
C17 C 0.3254(3) 0.6097(3) 0.08229(19) 0.0255(18) Uani 1 1 d . . .
H17 H 0.3391 0.5733 0.0900 0.031 Uiso 1 1 calc R . .
C18 C 0.2765(3) 0.6274(3) 0.08918(19) 0.0275(18) Uani 1 1 d . . .
H18 H 0.2569 0.6030 0.1018 0.033 Uiso 1 1 calc R . .
C19 C 0.4076(3) 0.6257(3) 0.05449(18) 0.0213(16) Uani 1 1 d . . .
C20 C 0.4468(3) 0.6652(3) 0.04904(19) 0.0267(18) Uani 1 1 d . . .
H20 H 0.4402 0.7048 0.0513 0.032 Uiso 1 1 calc R . .
C21 C 0.4950(3) 0.6474(3) 0.04042(18) 0.0256(17) Uani 1 1 d . . .
H21 H 0.5202 0.6755 0.0361 0.031 Uiso 1 1 calc R . .
C22 C 0.5083(3) 0.5901(3) 0.03782(19) 0.0242(17) Uani 1 1 d . . .
C23 C 0.4685(3) 0.5506(3) 0.04265(19) 0.0265(18) Uani 1 1 d . . .
H23 H 0.4753 0.5110 0.0403 0.032 Uiso 1 1 calc R . .
C24 C 0.4195(3) 0.5679(3) 0.05082(19) 0.0281(18) Uani 1 1 d . . .
H24 H 0.3934 0.5399 0.0540 0.034 Uiso 1 1 calc R . .
C25 C 0.5615(3) 0.5737(3) 0.02982(18) 0.0215(16) Uani 1 1 d . . .
C26 C 0.5899(3) 0.6119(3) 0.0125(2) 0.032(2) Uani 1 1 d . . .
H26 H 0.5734 0.6471 0.0047 0.039 Uiso 1 1 calc R . .
C27 C 0.6415(3) 0.6001(3) 0.0065(2) 0.0282(18) Uani 1 1 d . . .
H27 H 0.6604 0.6275 -0.0046 0.034 Uiso 1 1 calc R . .
C28 C 0.6656(3) 0.5476(3) 0.01661(19) 0.0224(17) Uani 1 1 d . . .
C29 C 0.6378(3) 0.5097(3) 0.03415(18) 0.0236(17) Uani 1 1 d . . .
H29 H 0.6541 0.4743 0.0417 0.028 Uiso 1 1 calc R . .
C30 C 0.5872(3) 0.5223(3) 0.04081(18) 0.0239(17) Uani 1 1 d . . .
H30 H 0.5693 0.4957 0.0531 0.029 Uiso 1 1 calc R . .
C31 C 0.7548(3) 0.4647(3) 0.02143(18) 0.0211(16) Uani 1 1 d . . .
C32 C 0.8021(3) 0.4570(3) 0.0447(2) 0.032(2) Uani 1 1 d . . .
H32 H 0.8222 0.4894 0.0540 0.038 Uiso 1 1 calc R . .
C33 C 0.8201(3) 0.4029(3) 0.0546(2) 0.036(2) Uani 1 1 d . . .
H33 H 0.8528 0.3981 0.0701 0.043 Uiso 1 1 calc R . .
C34 C 0.7906(3) 0.3558(3) 0.0419(2) 0.033(2) Uani 1 1 d . . .
H34 H 0.8026 0.3186 0.0491 0.039 Uiso 1 1 calc R . .
C35 C 0.7429(3) 0.3628(3) 0.0185(2) 0.0306(19) Uani 1 1 d . . .
H35 H 0.7230 0.3302 0.0094 0.037 Uiso 1 1 calc R . .
C36 C 0.7248(3) 0.4166(3) 0.00838(19) 0.0273(18) Uani 1 1 d . . .
H36 H 0.6921 0.4212 -0.0073 0.033 Uiso 1 1 calc R . .
C37 C 0.7283(3) 0.5360(3) -0.03795(19) 0.0237(17) Uani 1 1 d . . .
C38 C 0.7755(3) 0.5208(3) -0.0501(2) 0.036(2) Uani 1 1 d . . .
H38 H 0.8068 0.5104 -0.0345 0.043 Uiso 1 1 calc R . .
C39 C 0.7767(4) 0.5206(4) -0.0844(2) 0.041(2) Uani 1 1 d . . .
H39 H 0.8086 0.5093 -0.0925 0.049 Uiso 1 1 calc R . .
C40 C 0.7319(4) 0.5370(4) -0.1071(2) 0.043(2) Uani 1 1 d . . .
H40 H 0.7332 0.5376 -0.1308 0.051 Uiso 1 1 calc R . .
C41 C 0.6850(4) 0.5524(4) -0.0957(2) 0.044(2) Uani 1 1 d . . .
H41 H 0.6540 0.5632 -0.1115 0.052 Uiso 1 1 calc R . .
C42 C 0.6834(3) 0.5521(3) -0.0606(2) 0.0327(19) Uani 1 1 d . . .
H42 H 0.6514 0.5629 -0.0525 0.039 Uiso 1 1 calc R . .
C43 C 0.8566(3) 0.6548(3) 0.0516(2) 0.0271(18) Uani 1 1 d . . .
C44 C 0.8956(3) 0.6836(3) 0.06410(19) 0.0267(18) Uani 1 1 d . . .
C45 C 0.9462(3) 0.7127(3) 0.0762(2) 0.0283(18) Uani 1 1 d . . .
C46 C 0.9761(4) 0.7348(4) 0.0532(3) 0.053(3) Uani 1 1 d . . .
H46 H 0.9638 0.7303 0.0294 0.063 Uiso 1 1 calc R . .
C47 C 1.0243(4) 0.7638(4) 0.0648(3) 0.061(3) Uani 1 1 d . . .
H47 H 1.0443 0.7799 0.0489 0.074 Uiso 1 1 calc R . .
C48 C 1.0423(3) 0.7688(4) 0.0986(3) 0.042(2) Uani 1 1 d . . .
H48 H 1.0752 0.7883 0.1065 0.050 Uiso 1 1 calc R . .
C49 C 1.0141(4) 0.7463(4) 0.1212(2) 0.048(2) Uani 1 1 d . . .
H49 H 1.0277 0.7496 0.1448 0.058 Uiso 1 1 calc R . .
C50 C 0.9658(4) 0.7186(4) 0.1108(2) 0.049(2) Uani 1 1 d . . .
H50 H 0.9460 0.7036 0.1272 0.059 Uiso 1 1 calc R . .
C51 C 0.9076(3) 0.6090(3) 0.1579(2) 0.0281(19) Uani 1 1 d . . .
C52 C 0.9141(3) 0.5665(3) 0.1408(2) 0.0261(18) Uani 1 1 d . . .
C53 C 0.9306(3) 0.5186(3) 0.1222(2) 0.0262(18) Uani 1 1 d . . .
C54 C 0.9474(3) 0.4679(3) 0.1388(2) 0.034(2) Uani 1 1 d . . .
H54 H 0.9470 0.4644 0.1625 0.041 Uiso 1 1 calc R . .
C55 C 0.9646(3) 0.4227(4) 0.1213(2) 0.042(2) Uani 1 1 d . . .
H55 H 0.9765 0.3884 0.1330 0.051 Uiso 1 1 calc R . .
C56 C 0.9644(3) 0.4277(3) 0.0868(2) 0.040(2) Uani 1 1 d . . .
H56 H 0.9764 0.3965 0.0747 0.048 Uiso 1 1 calc R . .
C57 C 0.9472(3) 0.4772(3) 0.0696(2) 0.034(2) Uani 1 1 d . . .
H57 H 0.9468 0.4799 0.0458 0.040 Uiso 1 1 calc R . .
C58 C 0.9305(3) 0.5228(3) 0.0872(2) 0.0304(19) Uani 1 1 d . . .
H58 H 0.9189 0.5571 0.0755 0.037 Uiso 1 1 calc R . .
C59 C 0.9547(3) 0.7346(3) 0.2647(2) 0.0277(18) Uani 1 1 d . . .
C60 C 0.9818(3) 0.6825(3) 0.2696(2) 0.034(2) Uani 1 1 d . . .
H60 H 0.9830 0.6580 0.2507 0.041 Uiso 1 1 calc R . .
C61 C 1.0070(3) 0.6662(4) 0.3019(2) 0.038(2) Uani 1 1 d . . .
H61 H 1.0244 0.6301 0.3051 0.046 Uiso 1 1 calc R . .
C62 C 1.0069(3) 0.7015(4) 0.3292(2) 0.041(2) Uani 1 1 d . . .
H62 H 1.0250 0.6906 0.3511 0.049 Uiso 1 1 calc R . .
C63 C 0.9799(3) 0.7539(4) 0.3245(2) 0.037(2) Uani 1 1 d . . .
H63 H 0.9794 0.7784 0.3435 0.045 Uiso 1 1 calc R . .
C64 C 0.9544(3) 0.7701(3) 0.2928(2) 0.0303(19) Uani 1 1 d . . .
H64 H 0.9362 0.8058 0.2900 0.036 Uiso 1 1 calc R . .
C65 C 0.9591(3) 0.8138(3) 0.2091(2) 0.0264(18) Uani 1 1 d . . .
C66 C 1.0028(3) 0.8383(4) 0.2307(3) 0.048(2) Uani 1 1 d . . .
H66 H 1.0126 0.8251 0.2535 0.057 Uiso 1 1 calc R . .
C67 C 1.0317(4) 0.8822(4) 0.2186(3) 0.058(3) Uani 1 1 d . . .
H67 H 1.0622 0.8980 0.2330 0.070 Uiso 1 1 calc R . .
C68 C 1.0175(4) 0.9026(4) 0.1871(3) 0.047(3) Uani 1 1 d . . .
H68 H 1.0379 0.9329 0.1797 0.057 Uiso 1 1 calc R . .
C69 C 0.9736(4) 0.8805(4) 0.1649(3) 0.050(3) Uani 1 1 d . . .
H69 H 0.9636 0.8959 0.1426 0.060 Uiso 1 1 calc R . .
C70 C 0.9441(4) 0.8348(4) 0.1761(3) 0.049(2) Uani 1 1 d . . .
H70 H 0.9144 0.8186 0.1612 0.059 Uiso 1 1 calc R . .
C71 C 0.8561(3) 0.7829(3) 0.23076(19) 0.0243(17) Uani 1 1 d . . .
C72 C 0.8321(3) 0.8319(3) 0.2153(2) 0.0286(18) Uani 1 1 d . . .
H72 H 0.8504 0.8542 0.2009 0.034 Uiso 1 1 calc R . .
C73 C 0.7816(3) 0.8480(3) 0.22123(19) 0.0273(18) Uani 1 1 d . . .
H73 H 0.7654 0.8813 0.2103 0.033 Uiso 1 1 calc R . .
C74 C 0.7538(3) 0.8172(3) 0.24255(18) 0.0217(17) Uani 1 1 d . . .
C75 C 0.7786(3) 0.7683(3) 0.2581(2) 0.0288(19) Uani 1 1 d . . .
H75 H 0.7608 0.7465 0.2731 0.035 Uiso 1 1 calc R . .
C76 C 0.8283(3) 0.7514(3) 0.2520(2) 0.0278(18) Uani 1 1 d . . .
H76 H 0.8441 0.7175 0.2624 0.033 Uiso 1 1 calc R . .
C77 C 0.6998(3) 0.8356(3) 0.24911(19) 0.0252(18) Uani 1 1 d . . .
C78 C 0.6833(3) 0.8920(3) 0.2449(2) 0.0298(19) Uani 1 1 d . . .
H78 H 0.7074 0.9193 0.2382 0.036 Uiso 1 1 calc R . .
C79 C 0.6329(3) 0.9098(3) 0.2502(2) 0.0312(19) Uani 1 1 d . . .
H79 H 0.6231 0.9489 0.2472 0.037 Uiso 1 1 calc R . .
C80 C 0.5962(3) 0.8706(3) 0.25982(19) 0.0236(17) Uani 1 1 d . . .
C81 C 0.6127(3) 0.8136(3) 0.26408(19) 0.0257(18) Uani 1 1 d . . .
H81 H 0.5885 0.7860 0.2705 0.031 Uiso 1 1 calc R . .
C82 C 0.6635(3) 0.7965(3) 0.25908(19) 0.0268(18) Uani 1 1 d . . .
H82 H 0.6739 0.7576 0.2625 0.032 Uiso 1 1 calc R . .
C83 C 0.5422(3) 0.8895(3) 0.26579(19) 0.0260(18) Uani 1 1 d . . .
C84 C 0.5159(3) 0.9352(3) 0.2475(2) 0.0282(18) Uani 1 1 d . . .
H84 H 0.5321 0.9533 0.2304 0.034 Uiso 1 1 calc R . .
C85 C 0.4670(3) 0.9545(3) 0.25388(19) 0.0268(18) Uani 1 1 d . . .
H85 H 0.4500 0.9860 0.2414 0.032 Uiso 1 1 calc R . .
C86 C 0.4420(3) 0.9279(3) 0.27871(19) 0.0225(17) Uani 1 1 d . . .
C87 C 0.4664(3) 0.8810(3) 0.2959(2) 0.0261(18) Uani 1 1 d . . .
H87 H 0.4492 0.8618 0.3122 0.031 Uiso 1 1 calc R . .
C88 C 0.5162(3) 0.8619(3) 0.2895(2) 0.0263(18) Uani 1 1 d . . .
H88 H 0.5327 0.8297 0.3014 0.032 Uiso 1 1 calc R . .
C89 C 0.3670(3) 0.9202(3) 0.3254(2) 0.0255(18) Uani 1 1 d . . .
C90 C 0.3374(3) 0.8700(3) 0.3241(2) 0.040(2) Uani 1 1 d . . .
H90 H 0.3201 0.8559 0.3026 0.047 Uiso 1 1 calc R . .
C91 C 0.3326(4) 0.8405(4) 0.3530(2) 0.048(2) Uani 1 1 d . . .
H91 H 0.3131 0.8056 0.3516 0.057 Uiso 1 1 calc R . .
C92 C 0.3563(4) 0.8616(4) 0.3842(3) 0.050(3) Uani 1 1 d . . .
H92 H 0.3521 0.8418 0.4045 0.060 Uiso 1 1 calc R . .
C93 C 0.3862(4) 0.9117(4) 0.3863(2) 0.045(2) Uani 1 1 d . . .
H93 H 0.4030 0.9258 0.4078 0.054 Uiso 1 1 calc R . .
C94 C 0.3916(3) 0.9405(3) 0.3572(2) 0.035(2) Uani 1 1 d . . .
H94 H 0.4122 0.9747 0.3587 0.041 Uiso 1 1 calc R . .
C95 C 0.3871(3) 1.0302(3) 0.29496(19) 0.0256(18) Uani 1 1 d . . .
C96 C 0.4369(3) 1.0543(3) 0.30632(19) 0.0267(18) Uani 1 1 d . . .
H96 H 0.4683 1.0309 0.3098 0.032 Uiso 1 1 calc R . .
C97 C 0.4416(3) 1.1122(3) 0.3127(2) 0.0308(19) Uani 1 1 d . . .
H97 H 0.4761 1.1284 0.3206 0.037 Uiso 1 1 calc R . .
C98 C 0.3966(3) 1.1465(3) 0.3076(2) 0.035(2) Uani 1 1 d . . .
H98 H 0.4000 1.1864 0.3117 0.042 Uiso 1 1 calc R . .
C99 C 0.3465(3) 1.1227(3) 0.2964(2) 0.043(2) Uani 1 1 d . . .
H99 H 0.3154 1.1464 0.2933 0.052 Uiso 1 1 calc R . .
C100 C 0.3411(3) 1.0652(3) 0.2897(2) 0.037(2) Uani 1 1 d . . .
H100 H 0.3065 1.0493 0.2817 0.044 Uiso 1 1 calc R . .
C101 C 0.2430(3) 0.9370(3) 0.2039(2) 0.0285(19) Uani 1 1 d . . .
C102 C 0.2031(3) 0.9390(3) 0.1817(2) 0.0284(19) Uani 1 1 d . . .
C103 C 0.1550(3) 0.9505(3) 0.1574(2) 0.0313(19) Uani 1 1 d . . .
C104 C 0.1359(3) 1.0064(4) 0.1534(2) 0.042(2) Uani 1 1 d . . .
H104 H 0.1538 1.0363 0.1670 0.051 Uiso 1 1 calc R . .
C105 C 0.0911(4) 1.0182(4) 0.1294(3) 0.052(3) Uani 1 1 d . . .
H105 H 0.0787 1.0564 0.1262 0.062 Uiso 1 1 calc R . .
C106 C 0.0639(4) 0.9754(4) 0.1100(3) 0.052(3) Uani 1 1 d . . .
H106 H 0.0329 0.9839 0.0936 0.062 Uiso 1 1 calc R . .
C107 C 0.0820(3) 0.9200(4) 0.1146(2) 0.045(2) Uani 1 1 d . . .
H107 H 0.0632 0.8902 0.1015 0.054 Uiso 1 1 calc R . .
C108 C 0.1268(3) 0.9075(4) 0.1380(2) 0.038(2) Uani 1 1 d . . .
H108 H 0.1387 0.8690 0.1410 0.046 Uiso 1 1 calc R . .
C109 C 0.1889(3) 0.7687(3) 0.1890(2) 0.0273(19) Uani 1 1 d . . .
C110 C 0.1848(3) 0.7829(3) 0.2175(2) 0.0277(19) Uani 1 1 d . . .
C111 C 0.1721(3) 0.7969(3) 0.2506(2) 0.0281(19) Uani 1 1 d . . .
C112 C 0.2021(3) 0.8367(3) 0.2721(2) 0.036(2) Uani 1 1 d . . .
H112 H 0.2314 0.8560 0.2647 0.043 Uiso 1 1 calc R . .
C113 C 0.1896(3) 0.8485(4) 0.3039(2) 0.041(2) Uani 1 1 d . . .
H113 H 0.2101 0.8762 0.3179 0.049 Uiso 1 1 calc R . .
C114 C 0.1483(3) 0.8212(3) 0.3154(2) 0.038(2) Uani 1 1 d . . .
H114 H 0.1405 0.8291 0.3374 0.045 Uiso 1 1 calc R . .
C115 C 0.1180(3) 0.7817(4) 0.2945(2) 0.043(2) Uani 1 1 d . . .
H115 H 0.0886 0.7629 0.3020 0.052 Uiso 1 1 calc R . .
C116 C 0.1300(3) 0.7696(3) 0.2630(2) 0.038(2) Uani 1 1 d . . .
H116 H 0.1092 0.7418 0.2491 0.045 Uiso 1 1 calc R . .
C117 C 0.2927(3) 0.8489(3) 0.1120(2) 0.0288(19) Uani 1 1 d . . .
C118 C 0.2741(3) 0.8904(3) 0.0951(2) 0.0306(19) Uani 1 1 d . . .
C119 C 0.2490(3) 0.9315(3) 0.0707(2) 0.038(2) Uani 1 1 d . . .
C120 C 0.2561(4) 0.9271(4) 0.0368(2) 0.047(2) Uani 1 1 d . . .
H120 H 0.2812 0.9005 0.0305 0.056 Uiso 1 1 calc R . .
C121 C 0.2266(4) 0.9613(5) 0.0127(3) 0.063(3) Uani 1 1 d . . .
H121 H 0.2310 0.9579 -0.0105 0.076 Uiso 1 1 calc R . .
C122 C 0.1907(5) 1.0004(5) 0.0217(3) 0.075(4) Uani 1 1 d . . .
H122 H 0.1703 1.0237 0.0046 0.090 Uiso 1 1 calc R . .
C123 C 0.1842(4) 1.0060(4) 0.0547(3) 0.067(3) Uani 1 1 d . . .
H123 H 0.1597 1.0335 0.0608 0.081 Uiso 1 1 calc R . .
C124 C 0.2131(4) 0.9720(4) 0.0792(3) 0.053(3) Uani 1 1 d . . .
H124 H 0.2085 0.9760 0.1023 0.063 Uiso 1 1 calc R . .
C125 C 0.3255(3) 0.7053(3) 0.1662(2) 0.0242(17) Uani 1 1 d . . .
C126 C 0.3268(3) 0.6601(3) 0.18134(19) 0.0256(18) Uani 1 1 d . . .
C127 C 0.3256(3) 0.6052(3) 0.1974(2) 0.0285(18) Uani 1 1 d . . .
C128 C 0.3447(3) 0.5564(3) 0.1824(2) 0.035(2) Uani 1 1 d . . .
H128 H 0.3573 0.5594 0.1612 0.042 Uiso 1 1 calc R . .
C129 C 0.3452(3) 0.5039(3) 0.1986(2) 0.043(2) Uani 1 1 d . . .
H129 H 0.3588 0.4711 0.1888 0.052 Uiso 1 1 calc R . .
C130 C 0.3256(3) 0.4991(4) 0.2294(2) 0.040(2) Uani 1 1 d . . .
H130 H 0.3243 0.4628 0.2399 0.048 Uiso 1 1 calc R . .
C131 C 0.3085(3) 0.5462(4) 0.2441(2) 0.038(2) Uani 1 1 d . . .
H131 H 0.2962 0.5430 0.2653 0.046 Uiso 1 1 calc R . .
C132 C 0.3087(3) 0.5995(4) 0.2285(2) 0.037(2) Uani 1 1 d . . .
H132 H 0.2971 0.6323 0.2394 0.045 Uiso 1 1 calc R . .
C133 C 0.4333(3) 0.7971(3) 0.10038(19) 0.0211(16) Uani 1 1 d . . .
C134 C 0.4214(3) 0.8389(3) 0.08300(19) 0.0240(17) Uani 1 1 d . . .
C135 C 0.4072(3) 0.8843(3) 0.0582(2) 0.0284(18) Uani 1 1 d . . .
C136 C 0.3931(3) 0.8715(4) 0.0241(2) 0.034(2) Uani 1 1 d . . .
H136 H 0.3914 0.8328 0.0169 0.041 Uiso 1 1 calc R . .
C137 C 0.3814(3) 0.9145(4) 0.0002(2) 0.044(2) Uani 1 1 d . . .
H137 H 0.3722 0.9051 -0.0233 0.052 Uiso 1 1 calc R . .
C138 C 0.3830(3) 0.9712(4) 0.0103(3) 0.048(3) Uani 1 1 d . . .
H138 H 0.3743 1.0007 -0.0060 0.057 Uiso 1 1 calc R . .
C139 C 0.3972(3) 0.9842(4) 0.0445(3) 0.046(2) Uani 1 1 d . . .
H139 H 0.3989 1.0229 0.0516 0.055 Uiso 1 1 calc R . .
C140 C 0.4091(3) 0.9414(3) 0.0683(2) 0.036(2) Uani 1 1 d . . .
H140 H 0.4186 0.9508 0.0917 0.043 Uiso 1 1 calc R . .
C141 C 0.4659(3) 0.6469(3) 0.1472(2) 0.0261(18) Uani 1 1 d . . .
C142 C 0.4724(3) 0.5979(3) 0.15652(19) 0.0260(18) Uani 1 1 d . . .
C143 C 0.4746(3) 0.5380(3) 0.1638(2) 0.0302(19) Uani 1 1 d . . .
C144 C 0.4559(3) 0.4994(4) 0.1384(2) 0.042(2) Uani 1 1 d . . .
H144 H 0.4424 0.5124 0.1160 0.051 Uiso 1 1 calc R . .
C145 C 0.4569(4) 0.4409(4) 0.1457(3) 0.051(3) Uani 1 1 d . . .
H145 H 0.4442 0.4145 0.1280 0.062 Uiso 1 1 calc R . .
C146 C 0.4757(4) 0.4210(4) 0.1775(3) 0.058(3) Uani 1 1 d . . .
H146 H 0.4747 0.3813 0.1822 0.069 Uiso 1 1 calc R . .
C147 C 0.4962(4) 0.4590(4) 0.2028(3) 0.060(3) Uani 1 1 d . . .
H147 H 0.5105 0.4455 0.2250 0.072 Uiso 1 1 calc R . .
C148 C 0.4960(4) 0.5174(4) 0.1959(2) 0.045(2) Uani 1 1 d . . .
H148 H 0.5107 0.5434 0.2133 0.054 Uiso 1 1 calc R . .
C149 C 0.5712(3) 0.7432(3) 0.0864(2) 0.0249(17) Uani 1 1 d . . .
C150 C 0.5578(3) 0.7844(3) 0.06837(19) 0.0231(17) Uani 1 1 d . . .
C151 C 0.5420(3) 0.8261(3) 0.0421(2) 0.0233(17) Uani 1 1 d . . .
C152 C 0.5268(3) 0.8080(3) 0.0084(2) 0.033(2) Uani 1 1 d . . .
H152 H 0.5251 0.7683 0.0033 0.039 Uiso 1 1 calc R . .
C153 C 0.5141(4) 0.8477(4) -0.0175(2) 0.042(2) Uani 1 1 d . . .
H153 H 0.5040 0.8350 -0.0404 0.050 Uiso 1 1 calc R . .
C154 C 0.5159(3) 0.9056(3) -0.0104(2) 0.035(2) Uani 1 1 d . . .
H154 H 0.5084 0.9327 -0.0283 0.042 Uiso 1 1 calc R . .
C155 C 0.5289(3) 0.9236(3) 0.0230(2) 0.036(2) Uani 1 1 d . . .
H155 H 0.5287 0.9632 0.0280 0.043 Uiso 1 1 calc R . .
C156 C 0.5420(3) 0.8847(3) 0.0492(2) 0.0295(19) Uani 1 1 d . . .
H156 H 0.5510 0.8978 0.0720 0.035 Uiso 1 1 calc R . .
C157 C 0.6089(3) 0.5936(3) 0.13300(19) 0.0242(17) Uani 1 1 d . . .
C158 C 0.6220(3) 0.5469(3) 0.14429(19) 0.0270(18) Uani 1 1 d . . .
C159 C 0.6317(3) 0.4887(3) 0.1551(2) 0.033(2) Uani 1 1 d . . .
C160 C 0.6759(3) 0.4729(4) 0.1803(2) 0.037(2) Uani 1 1 d . . .
H160 H 0.7004 0.5013 0.1906 0.044 Uiso 1 1 calc R . .
C161 C 0.6837(4) 0.4166(4) 0.1900(2) 0.048(3) Uani 1 1 d . . .
H161 H 0.7134 0.4066 0.2071 0.057 Uiso 1 1 calc R . .
C162 C 0.6486(4) 0.3744(4) 0.1751(3) 0.053(3) Uani 1 1 d . . .
H162 H 0.6542 0.3357 0.1821 0.064 Uiso 1 1 calc R . .
C163 C 0.6052(4) 0.3889(4) 0.1500(3) 0.047(2) Uani 1 1 d . . .
H163 H 0.5816 0.3600 0.1394 0.057 Uiso 1 1 calc R . .
C164 C 0.5966(3) 0.4454(3) 0.1406(2) 0.039(2) Uani 1 1 d . . .
H164 H 0.5663 0.4551 0.1240 0.046 Uiso 1 1 calc R . .
C165 C 0.7086(3) 0.7080(3) 0.0595(2) 0.0273(18) Uani 1 1 d . . .
C166 C 0.7094(3) 0.7483(3) 0.0403(2) 0.0280(18) Uani 1 1 d . . .
C167 C 0.7095(3) 0.7953(3) 0.0167(2) 0.0320(19) Uani 1 1 d . . .
C168 C 0.7575(4) 0.8227(5) 0.0145(3) 0.077(4) Uani 1 1 d . . .
H168 H 0.7903 0.8105 0.0279 0.092 Uiso 1 1 calc R . .
C169 C 0.7567(5) 0.8690(5) -0.0081(4) 0.102(5) Uani 1 1 d . . .
H169 H 0.7895 0.8880 -0.0099 0.123 Uiso 1 1 calc R . .
C170 C 0.7100(5) 0.8869(4) -0.0271(3) 0.062(3) Uani 1 1 d . . .
H170 H 0.7103 0.9185 -0.0420 0.075 Uiso 1 1 calc R . .
C171 C 0.6629(4) 0.8599(4) -0.0250(2) 0.046(2) Uani 1 1 d . . .
H171 H 0.6302 0.8724 -0.0385 0.055 Uiso 1 1 calc R . .
C172 C 0.6630(3) 0.8142(3) -0.0030(2) 0.038(2) Uani 1 1 d . . .
H172 H 0.6299 0.7954 -0.0016 0.045 Uiso 1 1 calc R . .
C173 C 0.7390(3) 0.5576(3) 0.10728(19) 0.0250(17) Uani 1 1 d . . .
C174 C 0.7542(3) 0.5109(3) 0.11758(19) 0.0239(17) Uani 1 1 d . . .
C175 C 0.7661(3) 0.4523(3) 0.1267(2) 0.0281(18) Uani 1 1 d . . .
C176 C 0.8125(3) 0.4369(4) 0.1486(2) 0.040(2) Uani 1 1 d . . .
H176 H 0.8364 0.4657 0.1589 0.048 Uiso 1 1 calc R . .
C177 C 0.8246(4) 0.3803(4) 0.1556(3) 0.055(3) Uani 1 1 d . . .
H177 H 0.8569 0.3704 0.1704 0.066 Uiso 1 1 calc R . .
C178 C 0.7902(4) 0.3382(4) 0.1413(3) 0.054(3) Uani 1 1 d . . .
H178 H 0.7989 0.2992 0.1460 0.064 Uiso 1 1 calc R . .
C179 C 0.7425(4) 0.3529(3) 0.1198(2) 0.042(2) Uani 1 1 d . . .
H179 H 0.7183 0.3238 0.1101 0.051 Uiso 1 1 calc R . .
C180 C 0.7301(3) 0.4097(3) 0.1126(2) 0.036(2) Uani 1 1 d . . .
H180 H 0.6974 0.4196 0.0981 0.043 Uiso 1 1 calc R . .
C181 C 0.8096(3) 0.7771(3) 0.1271(2) 0.0321(19) Uani 1 1 d . . .
C182 C 0.8289(3) 0.8142(3) 0.1117(2) 0.034(2) Uani 1 1 d . . .
C183 C 0.8524(3) 0.8631(4) 0.0970(2) 0.040(2) Uani 1 1 d . . .
C184 C 0.8901(5) 0.8552(5) 0.0761(3) 0.086(4) Uani 1 1 d . . .
H184 H 0.8994 0.8177 0.0702 0.103 Uiso 1 1 calc R . .
C185 C 0.9140(6) 0.9012(7) 0.0639(3) 0.100(5) Uani 1 1 d . . .
H185 H 0.9405 0.8953 0.0498 0.120 Uiso 1 1 calc R . .
C186 C 0.9004(5) 0.9561(6) 0.0717(4) 0.094(5) Uani 1 1 d . . .
H186 H 0.9175 0.9881 0.0633 0.112 Uiso 1 1 calc R . .
C187 C 0.8635(5) 0.9630(5) 0.0909(4) 0.081(4) Uani 1 1 d . . .
H187 H 0.8529 1.0005 0.0960 0.097 Uiso 1 1 calc R . .
C188 C 0.8396(4) 0.9166(4) 0.1040(3) 0.069(3) Uani 1 1 d . . .
H188 H 0.8134 0.9231 0.1182 0.083 Uiso 1 1 calc R . .
C189 C 0.7764(3) 0.6496(3) 0.1864(2) 0.0280(18) Uani 1 1 d . . .
C190 C 0.7841(3) 0.6174(3) 0.2100(2) 0.0294(19) Uani 1 1 d . . .
C191 C 0.8016(3) 0.5853(3) 0.2416(2) 0.0273(18) Uani 1 1 d . . .
C192 C 0.8569(3) 0.5847(3) 0.2556(2) 0.037(2) Uani 1 1 d . . .
H192 H 0.8824 0.6028 0.2440 0.045 Uiso 1 1 calc R . .
C193 C 0.8737(4) 0.5573(4) 0.2865(2) 0.043(2) Uani 1 1 d . . .
H193 H 0.9109 0.5569 0.2964 0.051 Uiso 1 1 calc R . .
C194 C 0.8365(4) 0.5309(4) 0.3027(2) 0.047(2) Uani 1 1 d . . .
H194 H 0.8483 0.5116 0.3237 0.056 Uiso 1 1 calc R . .
C195 C 0.7826(4) 0.5318(4) 0.2893(2) 0.046(2) Uani 1 1 d . . .
H195 H 0.7574 0.5140 0.3013 0.055 Uiso 1 1 calc R . .
C196 C 0.7648(3) 0.5582(3) 0.2587(2) 0.035(2) Uani 1 1 d . . .
H196 H 0.7274 0.5580 0.2493 0.042 Uiso 1 1 calc R . .
C197 C 0.6665(3) 0.8011(3) 0.1543(2) 0.0283(18) Uani 1 1 d . . .
C198 C 0.6797(3) 0.8389(3) 0.1366(2) 0.0304(19) Uani 1 1 d . . .
C199 C 0.6930(3) 0.8892(3) 0.1182(2) 0.0305(19) Uani 1 1 d . . .
C200 C 0.6853(3) 0.8897(4) 0.0828(2) 0.040(2) Uani 1 1 d . . .
H200 H 0.6727 0.8563 0.0705 0.048 Uiso 1 1 calc R . .
C201 C 0.6959(4) 0.9384(4) 0.0654(2) 0.050(2) Uani 1 1 d . . .
H201 H 0.6915 0.9381 0.0412 0.060 Uiso 1 1 calc R . .
C202 C 0.7130(4) 0.9874(4) 0.0833(3) 0.052(3) Uani 1 1 d . . .
H202 H 0.7189 1.0213 0.0713 0.063 Uiso 1 1 calc R . .
C203 C 0.7215(4) 0.9874(4) 0.1186(3) 0.048(2) Uani 1 1 d . . .
H203 H 0.7347 1.0208 0.1308 0.057 Uiso 1 1 calc R . .
C204 C 0.7108(3) 0.9383(3) 0.1362(2) 0.039(2) Uani 1 1 d . . .
H204 H 0.7156 0.9385 0.1604 0.047 Uiso 1 1 calc R . .
C205 C 0.6306(3) 0.6730(3) 0.2134(2) 0.0298(19) Uani 1 1 d . . .
C206 C 0.6267(3) 0.6347(3) 0.2332(2) 0.0303(19) Uani 1 1 d . . .
C207 C 0.6274(3) 0.5905(4) 0.2589(2) 0.038(2) Uani 1 1 d . . .
C208 C 0.6185(3) 0.5343(4) 0.2489(3) 0.051(3) Uani 1 1 d . . .
H208 H 0.6108 0.5252 0.2253 0.061 Uiso 1 1 calc R . .
C209 C 0.6206(4) 0.4910(5) 0.2729(3) 0.062(3) Uani 1 1 d . . .
H209 H 0.6142 0.4525 0.2658 0.075 Uiso 1 1 calc R . .
C210 C 0.6321(4) 0.5041(6) 0.3067(4) 0.075(4) Uani 1 1 d . . .
H210 H 0.6336 0.4745 0.3232 0.090 Uiso 1 1 calc R . .
C211 C 0.6413(5) 0.5591(6) 0.3172(3) 0.081(4) Uani 1 1 d . . .
H211 H 0.6492 0.5678 0.3408 0.098 Uiso 1 1 calc R . .
C212 C 0.6391(4) 0.6025(5) 0.2931(3) 0.061(3) Uani 1 1 d . . .
H212 H 0.6458 0.6409 0.3004 0.073 Uiso 1 1 calc R . .
C213 C 0.5311(3) 0.8752(3) 0.1639(2) 0.0294(19) Uani 1 1 d . . .
C214 C 0.5363(3) 0.9191(3) 0.1492(2) 0.0283(19) Uani 1 1 d . . .
C215 C 0.5379(3) 0.9751(3) 0.1344(2) 0.0282(18) Uani 1 1 d . . .
C216 C 0.5765(3) 0.9910(3) 0.1147(2) 0.036(2) Uani 1 1 d . . .
H216 H 0.6033 0.9643 0.1107 0.043 Uiso 1 1 calc R . .
C217 C 0.5761(4) 1.0449(4) 0.1009(2) 0.049(2) Uani 1 1 d . . .
H217 H 0.6033 1.0554 0.0880 0.059 Uiso 1 1 calc R . .
C218 C 0.5365(4) 1.0841(4) 0.1055(2) 0.052(3) Uani 1 1 d . . .
H218 H 0.5360 1.1210 0.0956 0.063 Uiso 1 1 calc R . .
C219 C 0.4975(4) 1.0685(4) 0.1249(3) 0.049(3) Uani 1 1 d . . .
H219 H 0.4704 1.0951 0.1284 0.058 Uiso 1 1 calc R . .
C220 C 0.4981(3) 1.0151(3) 0.1388(2) 0.040(2) Uani 1 1 d . . .
H220 H 0.4711 1.0048 0.1517 0.048 Uiso 1 1 calc R . .
C221 C 0.4977(3) 0.7431(3) 0.2216(2) 0.0269(18) Uani 1 1 d . . .
C222 C 0.4887(3) 0.7040(3) 0.2397(2) 0.0259(18) Uani 1 1 d . . .
C223 C 0.4856(3) 0.6588(3) 0.2635(2) 0.0308(19) Uani 1 1 d . . .
C224 C 0.5150(4) 0.6631(4) 0.2956(3) 0.052(3) Uani 1 1 d . . .
H224 H 0.5352 0.6968 0.3022 0.063 Uiso 1 1 calc R . .
C225 C 0.5157(4) 0.6185(5) 0.3188(3) 0.067(3) Uani 1 1 d . . .
H225 H 0.5371 0.6215 0.3408 0.080 Uiso 1 1 calc R . .
C226 C 0.4856(4) 0.5703(4) 0.3101(3) 0.056(3) Uani 1 1 d . . .
H226 H 0.4853 0.5401 0.3261 0.067 Uiso 1 1 calc R . .
C227 C 0.4562(4) 0.5663(4) 0.2783(3) 0.065(3) Uani 1 1 d . . .
H227 H 0.4357 0.5327 0.2720 0.078 Uiso 1 1 calc R . .
C228 C 0.4556(4) 0.6098(4) 0.2547(3) 0.051(3) Uani 1 1 d . . .
H228 H 0.4346 0.6062 0.2326 0.061 Uiso 1 1 calc R . .
C229 C 0.3850(3) 0.9199(3) 0.17800(19) 0.0231(17) Uani 1 1 d . . .
C230 C 0.3748(3) 0.9692(3) 0.1686(2) 0.0251(18) Uani 1 1 d . . .
C231 C 0.3642(3) 1.0286(3) 0.1614(2) 0.0310(19) Uani 1 1 d . . .
C232 C 0.3519(4) 1.0502(4) 0.1289(3) 0.054(3) Uani 1 1 d . . .
H232 H 0.3488 1.0253 0.1098 0.065 Uiso 1 1 calc R . .
C233 C 0.3441(5) 1.1088(5) 0.1239(3) 0.070(3) Uani 1 1 d . . .
H233 H 0.3362 1.1234 0.1013 0.084 Uiso 1 1 calc R . .
C234 C 0.3475(4) 1.1451(4) 0.1506(4) 0.061(3) Uani 1 1 d . . .
H234 H 0.3424 1.1850 0.1467 0.073 Uiso 1 1 calc R . .
C235 C 0.3582(4) 1.1244(4) 0.1829(3) 0.054(3) Uani 1 1 d . . .
H235 H 0.3596 1.1497 0.2017 0.065 Uiso 1 1 calc R . .
C236 C 0.3671(3) 1.0664(3) 0.1886(2) 0.039(2) Uani 1 1 d . . .
H236 H 0.3751 1.0524 0.2113 0.047 Uiso 1 1 calc R . .
C237 C 0.3625(3) 0.7930(3) 0.2416(2) 0.0239(17) Uani 1 1 d . . .
C238 C 0.3495(3) 0.7616(3) 0.2629(2) 0.0310(19) Uani 1 1 d . . .
C239 C 0.3417(4) 0.7264(3) 0.2914(2) 0.037(2) Uani 1 1 d . . .
C240 C 0.3862(4) 0.7114(5) 0.3146(3) 0.065(3) Uani 1 1 d . . .
H240 H 0.4209 0.7240 0.3112 0.078 Uiso 1 1 calc R . .
C241 C 0.3816(5) 0.6780(5) 0.3430(3) 0.088(4) Uani 1 1 d . . .
H241 H 0.4129 0.6668 0.3585 0.106 Uiso 1 1 calc R . .
C242 C 0.3312(6) 0.6618(4) 0.3482(3) 0.075(4) Uani 1 1 d . . .
H242 H 0.3274 0.6410 0.3682 0.090 Uiso 1 1 calc R . .
C243 C 0.2869(5) 0.6750(4) 0.3252(3) 0.063(3) Uani 1 1 d . . .
H243 H 0.2524 0.6623 0.3286 0.076 Uiso 1 1 calc R . .
C244 C 0.2917(4) 0.7073(4) 0.2963(2) 0.047(2) Uani 1 1 d . . .
H244 H 0.2606 0.7160 0.2801 0.056 Uiso 1 1 calc R . .
C245 C 0.6031(5) 0.2509(5) 0.0730(3) 0.084(4) Uani 1 1 d . . .
H24A H 0.6110 0.2112 0.0679 0.127 Uiso 1 1 calc R . .
H24B H 0.5667 0.2534 0.0786 0.127 Uiso 1 1 calc R . .
H24C H 0.6294 0.2642 0.0925 0.127 Uiso 1 1 calc R . .
C246 C 0.6066(4) 0.2866(5) 0.0434(3) 0.058(3) Uani 1 1 d . . .
C247 C 0.5937(4) 0.3500(4) 0.0465(3) 0.056(3) Uani 1 1 d . . .
H24D H 0.5985 0.3699 0.0255 0.084 Uiso 1 1 calc R . .
H24E H 0.6180 0.3665 0.0659 0.084 Uiso 1 1 calc R . .
H24F H 0.5562 0.3543 0.0500 0.084 Uiso 1 1 calc R . .
C248 C 0.2691(9) 0.2760(7) 0.0669(4) 0.184(10) Uani 1 1 d . . .
H24G H 0.2860 0.2465 0.0543 0.221 Uiso 1 1 calc R . .
H24H H 0.2981 0.3030 0.0765 0.221 Uiso 1 1 calc R . .
C249 C 0.6842(6) 0.1537(6) 0.1444(6) 0.168(9) Uani 1 1 d . . .
H24I H 0.6879 0.1148 0.1542 0.202 Uiso 1 1 calc R . .
H24J H 0.6750 0.1503 0.1193 0.202 Uiso 1 1 calc R . .
P6 P 0.9227(2) 1.2448(2) 0.11304(14) 0.0792(18) Uani 0.609(4) 1 d PD A 1
F7 F 0.9213(5) 1.2891(4) 0.1393(3) 0.138(6) Uani 0.609(4) 1 d PD A 1
F8 F 0.9238(4) 1.1927(5) 0.0873(3) 0.108(4) Uani 0.609(4) 1 d PD A 1
F9 F 0.9812(4) 1.2338(7) 0.1304(3) 0.173(8) Uani 0.609(4) 1 d PD A 1
F10 F 0.8986(4) 1.2045(5) 0.1380(3) 0.113(5) Uani 0.609(4) 1 d PD A 1
F11 F 0.8655(5) 1.2603(5) 0.0953(3) 0.166(8) Uani 0.609(4) 1 d PD A 1
F12 F 0.9435(5) 1.2844(4) 0.0883(2) 0.122(6) Uani 0.609(4) 1 d PD A 1
P7 P 0.9566(3) 1.1063(3) 0.08271(18) 0.053(2) Uani 0.391(4) 1 d P A 2
F13 F 0.9526(6) 1.0554(6) 0.1079(3) 0.067(5) Uani 0.391(4) 1 d P A 2
F14 F 0.9586(7) 1.1590(6) 0.0574(4) 0.084(6) Uani 0.391(4) 1 d P A 2
F15 F 1.0088(6) 1.1292(5) 0.1056(4) 0.063(4) Uani 0.391(4) 1 d P A 2
F16 F 0.9192(6) 1.1434(6) 0.1042(4) 0.074(5) Uani 0.391(4) 1 d P A 2
F17 F 0.9013(6) 1.0852(5) 0.0592(3) 0.065(4) Uani 0.391(4) 1 d P A 2
F18 F 0.9865(7) 1.0720(7) 0.0651(6) 0.115(9) Uani 0.391(4) 1 d P A 2
O5 O 0.7172(8) 0.1355(6) 0.0698(3) 0.242(11) Uani 1 1 d D . .
C250 C 0.7439(6) 0.1941(6) 0.0335(5) 0.152(9) Uani 1 1 d D . .
H25D H 0.7271 0.1634 0.0187 0.229 Uiso 1 1 calc R . .
H25E H 0.7770 0.2067 0.0258 0.229 Uiso 1 1 calc R . .
H25F H 0.7187 0.2263 0.0326 0.229 Uiso 1 1 calc R . .
C251 C 0.7579(9) 0.1714(12) 0.0714(5) 0.46(4) Uani 1 1 d D . .
C252 C 0.8008(6) 0.1283(8) 0.0810(5) 0.157(8) Uani 1 1 d D . .
H25G H 0.8210 0.1375 0.1036 0.236 Uiso 1 1 calc R . .
H25H H 0.8253 0.1285 0.0643 0.236 Uiso 1 1 calc R . .
H25I H 0.7844 0.0904 0.0816 0.236 Uiso 1 1 calc R . .
C256 C 1.0234(6) 0.4104(8) 0.0064(7) 0.063(7) Uani 0.50 1 d PDU B 3
H25J H 1.0198 0.4225 -0.0178 0.076 Uiso 0.50 1 calc PR B 3
H25K H 1.0123 0.4430 0.0195 0.076 Uiso 0.50 1 calc PR B 3
Cl5 Cl 0.9802(2) 0.3529(3) 0.00920(16) 0.0785(18) Uani 0.50 1 d PD B 3
Cl6 Cl 1.0875(3) 0.3952(4) 0.02092(18) 0.113(3) Uani 0.50 1 d PD B 3
C257 C 1.0424(16) 0.3956(11) 0.0069(12) 0.132(16) Uani 0.50 1 d PDU C 4
H25L H 1.0170 0.3746 -0.0100 0.198 Uiso 0.50 1 calc PR C 4
H25M H 1.0439 0.3778 0.0293 0.198 Uiso 0.50 1 calc PR C 4
H25N H 1.0783 0.3948 0.0005 0.198 Uiso 0.50 1 calc PR C 4
O6 O 1.0254(8) 0.4515(7) 0.0083(3) 0.121(9) Uani 0.50 1 d PD C 4
H6O H 1.0362 0.4862 -0.0026 0.181 Uiso 0.50 1 d PR C 4
O4 O 0.0000 1.0000 0.0000 0.171(7) Uani 1 2 d SU . .
H4O H 0.0000 1.0000 -0.0239 0.256 Uiso 0.50 1 d PR . .
C255 C 0.0312(15) 0.9625(16) 0.0162(10) 0.171(7) Uani 0.50 1 d PU . .
H25O H 0.0302 0.9656 0.0406 0.256 Uiso 0.50 1 calc PR . .
H25P H 0.0682 0.9687 0.0122 0.256 Uiso 0.50 1 calc PR . .
H25Q H 0.0191 0.9243 0.0082 0.256 Uiso 0.50 1 calc PR . .
O3 O 0.0810(11) 0.1491(11) 0.0491(8) 0.397(14) Uani 1 1 d D . .
H3O H 0.0485 0.1267 0.0504 0.596 Uiso 1 1 d R . .
C254 C 0.1080(16) 0.1930(15) 0.0407(10) 0.397(14) Uani 1 1 d D . .
H25X H 0.0831 0.2201 0.0275 0.596 Uiso 1 1 calc R . .
H25Z H 0.1346 0.1801 0.0270 0.596 Uiso 1 1 calc R . .
H25R H 0.1267 0.2118 0.0614 0.596 Uiso 1 1 calc R . .

loop_
_atom_site_aniso_label
_atom_site_aniso_U_11
_atom_site_aniso_U_22
_atom_site_aniso_U_33
_atom_site_aniso_U_23
_atom_site_aniso_U_13
_atom_site_aniso_U_12
Au1 0.02180(16) 0.02853(16) 0.0398(2) -0.00965(15) 0.01145(14) -0.00396(13)
Au2 0.02067(15) 0.02467(16) 0.02759(17) -0.00215(13) 0.00615(13) -0.00370(12)
Au3 0.02225(15) 0.02033(15) 0.02412(16) -0.00052(12) 0.00305(13) -0.00099(12)
Au4 0.02312(16) 0.02154(15) 0.02460(17) -0.00044(13) 0.00287(13) -0.00108(12)
Au5 0.02384(16) 0.02156(15) 0.02168(16) -0.00092(12) 0.00487(13) -0.00201(12)
Au6 0.02036(15) 0.02221(15) 0.02691(17) -0.00539(13) 0.00497(13) -0.00348(12)
Au7 0.01988(15) 0.02364(15) 0.03280(18) -0.00557(13) 0.00723(13) -0.00084(12)
Au8 0.02935(17) 0.02840(17) 0.02511(17) -0.00418(14) -0.00213(13) 0.00523(13)
Au9 0.02383(16) 0.02838(16) 0.02669(17) -0.00711(14) 0.00292(13) -0.00098(13)
Au10 0.02271(16) 0.02751(16) 0.02879(18) -0.00622(14) 0.00468(13) -0.00170(13)
Au11 0.02195(16) 0.02145(15) 0.02832(17) -0.00261(13) 0.00675(13) -0.00104(12)
Au12 0.01764(15) 0.02535(16) 0.03239(18) -0.00622(13) 0.00581(13) -0.00056(12)
Ag1 0.0234(3) 0.0360(3) 0.0366(4) -0.0026(3) 0.0108(3) -0.0038(3)
Ag2 0.0196(3) 0.0322(3) 0.0335(4) -0.0005(3) 0.0036(3) -0.0031(2)
Ag3 0.0214(3) 0.0436(4) 0.0337(4) -0.0008(3) 0.0027(3) -0.0045(3)
Ag4 0.0212(3) 0.0312(3) 0.0418(4) -0.0042(3) 0.0012(3) -0.0027(3)
Ag5 0.0214(3) 0.0291(3) 0.0431(4) -0.0064(3) -0.0002(3) -0.0006(3)
Ag6 0.0274(3) 0.0305(3) 0.0336(4) -0.0084(3) 0.0088(3) -0.0044(3)
Ag7 0.0276(3) 0.0249(3) 0.0287(3) -0.0050(3) 0.0093(3) 0.0002(2)
Ag8 0.0358(4) 0.0331(3) 0.0312(4) -0.0054(3) 0.0121(3) 0.0025(3)
Ag9 0.0298(3) 0.0271(3) 0.0299(4) -0.0025(3) 0.0108(3) 0.0030(3)
Ag10 0.0234(3) 0.0303(3) 0.0344(4) -0.0030(3) 0.0073(3) 0.0027(3)
Cl1 0.157(4) 0.143(4) 0.108(3) 0.051(3) 0.062(3) 0.069(3)
Cl2 0.165(4) 0.085(2) 0.093(3) 0.021(2) 0.031(3) 0.022(2)
Cl3 0.156(4) 0.147(4) 0.119(4) -0.003(3) 0.026(3) 0.002(3)
Cl4 0.126(5) 0.365(10) 0.221(7) -0.098(7) 0.029(5) -0.026(6)
P1 0.0197(11) 0.0288(11) 0.0396(13) -0.0087(10) 0.0087(9) -0.0018(9)
P2 0.0180(10) 0.0216(10) 0.0256(11) -0.0038(9) 0.0043(8) -0.0013(8)
P3 0.0178(10) 0.0269(11) 0.0295(12) -0.0050(9) 0.0063(9) 0.0014(8)
P4 0.0182(10) 0.0271(11) 0.0322(12) -0.0062(9) 0.0075(9) 0.0011(8)
P5 0.067(2) 0.120(3) 0.052(2) 0.053(2) -0.0180(16) -0.041(2)
F1 0.070(5) 0.218(9) 0.123(7) 0.109(7) 0.053(5) 0.026(5)
F2 0.220(9) 0.105(5) 0.034(4) 0.007(4) 0.005(5) -0.107(6)
F3 0.090(5) 0.097(5) 0.054(4) 0.008(4) 0.013(4) 0.008(4)
F4 0.440(19) 0.295(14) 0.050(5) 0.044(7) -0.049(8) -0.329(15)
F5 0.098(8) 0.66(3) 0.314(18) 0.39(2) -0.016(10) 0.034(13)
F6 0.250(11) 0.069(5) 0.094(6) 0.023(4) 0.100(7) 0.006(6)
O1 0.096(7) 0.081(6) 0.094(7) -0.007(5) 0.027(6) 0.006(5)
C1 0.021(4) 0.030(4) 0.038(5) -0.006(4) 0.002(4) 0.002(3)
C2 0.022(5) 0.042(5) 0.058(6) -0.014(5) 0.002(4) -0.006(4)
C3 0.028(5) 0.038(5) 0.075(7) -0.022(5) -0.004(5) -0.001(4)
C4 0.031(5) 0.039(5) 0.071(8) 0.000(5) -0.010(5) -0.008(4)
C5 0.032(5) 0.048(6) 0.052(6) 0.002(5) 0.004(4) -0.013(4)
C6 0.031(5) 0.037(5) 0.046(6) -0.005(4) 0.009(4) -0.004(4)
C7 0.019(4) 0.039(5) 0.046(6) 0.002(4) 0.009(4) 0.000(4)
C8 0.062(7) 0.048(6) 0.062(7) 0.000(6) 0.009(6) 0.014(5)
C9 0.067(7) 0.077(8) 0.048(7) 0.018(6) 0.017(6) 0.017(6)
C10 0.040(6) 0.057(7) 0.091(10) 0.041(7) 0.008(6) -0.009(5)
C11 0.029(5) 0.029(5) 0.112(10) 0.011(6) 0.018(6) -0.005(4)
C12 0.021(4) 0.027(5) 0.068(7) 0.001(5) 0.012(4) -0.007(4)
C13 0.021(4) 0.023(4) 0.037(5) -0.015(4) 0.007(4) -0.005(3)
C14 0.021(4) 0.019(4) 0.034(5) -0.008(3) 0.001(3) 0.000(3)
C15 0.019(4) 0.030(4) 0.038(5) -0.011(4) 0.005(4) -0.004(3)
C16 0.023(4) 0.034(5) 0.022(4) -0.017(4) -0.002(3) 0.000(3)
C17 0.023(4) 0.025(4) 0.028(5) -0.008(4) 0.002(3) 0.000(3)
C18 0.025(4) 0.030(4) 0.030(5) -0.010(4) 0.012(4) -0.008(3)
C19 0.015(4) 0.028(4) 0.019(4) -0.009(3) -0.001(3) 0.000(3)
C20 0.026(4) 0.025(4) 0.028(5) -0.013(3) 0.003(4) -0.005(3)
C21 0.020(4) 0.033(4) 0.023(4) 0.003(4) 0.002(3) -0.003(3)
C22 0.020(4) 0.027(4) 0.024(4) -0.006(3) 0.000(3) 0.003(3)
C23 0.027(4) 0.019(4) 0.035(5) -0.009(3) 0.007(4) 0.000(3)
C24 0.025(4) 0.031(4) 0.031(5) 0.000(4) 0.011(4) -0.003(3)
C25 0.019(4) 0.027(4) 0.019(4) -0.007(3) 0.001(3) -0.005(3)
C26 0.029(5) 0.024(4) 0.045(5) 0.001(4) 0.010(4) 0.006(3)
C27 0.020(4) 0.033(4) 0.034(5) 0.004(4) 0.011(4) 0.000(3)
C28 0.015(4) 0.023(4) 0.030(5) 0.000(3) 0.004(3) -0.001(3)
C29 0.025(4) 0.021(4) 0.024(4) -0.003(3) 0.000(3) 0.003(3)
C30 0.020(4) 0.029(4) 0.023(4) 0.001(3) 0.002(3) 0.001(3)
C31 0.020(4) 0.027(4) 0.016(4) -0.005(3) 0.005(3) 0.002(3)
C32 0.028(5) 0.026(4) 0.041(5) -0.005(4) 0.003(4) -0.007(4)
C33 0.022(4) 0.035(5) 0.046(6) 0.004(4) -0.010(4) 0.001(4)
C34 0.033(5) 0.024(4) 0.041(5) 0.005(4) 0.004(4) 0.009(4)
C35 0.041(5) 0.018(4) 0.034(5) -0.005(4) 0.008(4) -0.002(4)
C36 0.028(4) 0.029(4) 0.024(4) -0.006(4) 0.001(4) -0.006(3)
C37 0.026(4) 0.021(4) 0.025(4) -0.002(3) 0.006(4) -0.007(3)
C38 0.033(5) 0.048(5) 0.028(5) -0.008(4) 0.006(4) 0.000(4)
C39 0.042(6) 0.048(6) 0.034(5) -0.007(4) 0.011(4) -0.007(4)
C40 0.061(7) 0.039(5) 0.030(5) 0.002(4) 0.012(5) -0.015(5)
C41 0.039(5) 0.049(6) 0.036(6) 0.009(4) -0.012(4) -0.009(4)
C42 0.038(5) 0.033(5) 0.026(5) -0.001(4) 0.005(4) -0.005(4)
C43 0.032(5) 0.025(4) 0.027(5) -0.003(4) 0.013(4) -0.005(4)
C44 0.031(5) 0.023(4) 0.027(5) -0.002(4) 0.007(4) -0.001(4)
C45 0.024(4) 0.028(4) 0.036(5) -0.010(4) 0.015(4) -0.005(3)
C46 0.046(6) 0.065(7) 0.053(7) -0.014(5) 0.022(5) -0.022(5)
C47 0.043(6) 0.079(8) 0.069(8) -0.010(6) 0.028(6) -0.031(5)
C48 0.020(4) 0.051(6) 0.056(7) -0.016(5) 0.009(4) -0.007(4)
C49 0.038(5) 0.058(6) 0.042(6) -0.007(5) -0.012(5) -0.009(5)
C50 0.038(5) 0.058(6) 0.048(6) 0.011(5) 0.001(5) -0.014(5)
C51 0.014(4) 0.024(4) 0.045(5) -0.001(4) 0.001(4) 0.004(3)
C52 0.016(4) 0.031(5) 0.029(5) 0.000(4) -0.001(3) 0.001(3)
C53 0.018(4) 0.022(4) 0.038(5) -0.004(4) 0.004(4) -0.002(3)
C54 0.028(5) 0.034(5) 0.039(5) -0.004(4) 0.002(4) 0.003(4)
C55 0.042(5) 0.034(5) 0.049(6) -0.002(4) 0.002(5) 0.006(4)
C56 0.028(5) 0.031(5) 0.060(7) -0.019(5) 0.006(4) 0.000(4)
C57 0.026(5) 0.041(5) 0.030(5) -0.008(4) -0.003(4) -0.004(4)
C58 0.021(4) 0.025(4) 0.044(6) -0.011(4) 0.001(4) 0.000(3)
C59 0.017(4) 0.034(5) 0.032(5) -0.003(4) 0.003(3) 0.002(3)
C60 0.023(4) 0.033(5) 0.046(6) -0.007(4) 0.003(4) -0.002(4)
C61 0.034(5) 0.032(5) 0.047(6) 0.004(4) 0.005(4) 0.003(4)
C62 0.029(5) 0.050(6) 0.043(6) 0.007(5) 0.002(4) 0.006(4)
C63 0.030(5) 0.052(6) 0.031(5) -0.008(4) 0.007(4) -0.003(4)
C64 0.024(4) 0.033(5) 0.034(5) -0.001(4) 0.007(4) 0.005(4)
C65 0.020(4) 0.029(4) 0.033(5) -0.006(4) 0.012(4) -0.004(3)
C66 0.037(5) 0.052(6) 0.054(6) -0.009(5) 0.007(5) -0.011(4)
C67 0.057(7) 0.052(6) 0.068(8) -0.020(6) 0.020(6) -0.034(5)
C68 0.044(6) 0.042(5) 0.062(7) -0.016(5) 0.028(5) -0.018(4)
C69 0.040(6) 0.048(6) 0.061(7) 0.006(5) 0.007(5) 0.001(5)
C70 0.036(5) 0.057(6) 0.056(7) 0.000(5) 0.013(5) -0.010(5)
C71 0.022(4) 0.024(4) 0.029(5) -0.010(3) 0.007(3) 0.001(3)
C72 0.023(4) 0.034(5) 0.032(5) 0.000(4) 0.014(4) 0.005(3)
C73 0.024(4) 0.029(4) 0.029(5) 0.004(4) 0.005(4) 0.006(3)
C74 0.018(4) 0.022(4) 0.024(4) -0.008(3) 0.000(3) 0.000(3)
C75 0.023(4) 0.025(4) 0.042(5) -0.005(4) 0.016(4) -0.005(3)
C76 0.028(4) 0.013(4) 0.041(5) 0.001(4) 0.005(4) 0.003(3)
C77 0.021(4) 0.030(4) 0.024(4) -0.012(3) 0.004(3) 0.004(3)
C78 0.022(4) 0.026(4) 0.043(5) -0.006(4) 0.011(4) -0.005(3)
C79 0.027(5) 0.032(5) 0.034(5) -0.002(4) 0.004(4) 0.002(4)
C80 0.018(4) 0.027(4) 0.027(4) -0.010(3) 0.006(3) 0.001(3)
C81 0.017(4) 0.028(4) 0.033(5) -0.013(4) 0.007(3) -0.002(3)
C82 0.019(4) 0.028(4) 0.029(5) -0.006(4) -0.008(3) 0.000(3)
C83 0.022(4) 0.028(4) 0.027(5) -0.006(4) 0.003(3) 0.001(3)
C84 0.028(4) 0.027(4) 0.031(5) -0.007(4) 0.008(4) -0.004(3)
C85 0.024(4) 0.033(4) 0.024(4) -0.006(4) 0.005(3) 0.004(3)
C86 0.018(4) 0.025(4) 0.026(4) -0.011(3) 0.007(3) 0.004(3)
C87 0.021(4) 0.025(4) 0.034(5) -0.002(4) 0.010(4) -0.003(3)
C88 0.025(4) 0.014(4) 0.041(5) -0.005(3) 0.008(4) 0.007(3)
C89 0.019(4) 0.028(4) 0.032(5) -0.006(4) 0.011(3) 0.000(3)
C90 0.043(5) 0.035(5) 0.042(6) -0.009(4) 0.010(4) -0.010(4)
C91 0.061(7) 0.037(5) 0.048(6) -0.009(5) 0.017(5) -0.018(5)
C92 0.060(6) 0.051(6) 0.044(6) 0.008(5) 0.024(5) -0.007(5)
C93 0.054(6) 0.051(6) 0.031(5) -0.009(4) 0.013(5) -0.015(5)
C94 0.030(5) 0.033(5) 0.042(6) -0.010(4) 0.010(4) -0.008(4)
C95 0.020(4) 0.027(4) 0.029(5) -0.004(3) 0.001(3) 0.005(3)
C96 0.019(4) 0.028(4) 0.033(5) -0.005(4) 0.004(3) 0.006(3)
C97 0.024(4) 0.028(4) 0.041(5) -0.001(4) 0.007(4) -0.002(3)
C98 0.036(5) 0.019(4) 0.048(6) -0.005(4) 0.005(4) 0.002(4)
C99 0.028(5) 0.024(5) 0.073(7) -0.012(4) -0.004(5) 0.006(4)
C100 0.023(4) 0.036(5) 0.050(6) -0.009(4) 0.000(4) 0.002(4)
C101 0.034(5) 0.019(4) 0.036(5) -0.012(4) 0.015(4) 0.001(3)
C102 0.025(5) 0.025(4) 0.038(5) -0.007(4) 0.015(4) 0.000(3)
C103 0.017(4) 0.041(5) 0.034(5) -0.008(4) 0.000(4) 0.006(4)
C104 0.038(5) 0.037(5) 0.047(6) -0.014(4) -0.008(4) 0.011(4)
C105 0.047(6) 0.047(6) 0.059(7) 0.000(5) 0.001(5) 0.018(5)
C106 0.030(5) 0.068(7) 0.054(7) -0.006(6) -0.004(5) 0.013(5)
C107 0.032(5) 0.053(6) 0.045(6) -0.015(5) -0.006(4) -0.004(4)
C108 0.026(5) 0.041(5) 0.045(6) -0.006(4) -0.003(4) -0.002(4)
C109 0.011(4) 0.023(4) 0.050(6) -0.001(4) 0.011(4) -0.005(3)
C110 0.024(4) 0.018(4) 0.045(6) -0.007(4) 0.017(4) -0.007(3)
C111 0.019(4) 0.024(4) 0.043(5) 0.001(4) 0.012(4) 0.002(3)
C112 0.038(5) 0.030(5) 0.046(6) -0.003(4) 0.024(4) -0.016(4)
C113 0.042(5) 0.045(5) 0.039(6) -0.015(4) 0.014(4) -0.011(4)
C114 0.045(5) 0.037(5) 0.036(5) 0.004(4) 0.020(4) 0.011(4)
C115 0.040(5) 0.048(6) 0.051(6) -0.001(5) 0.029(5) 0.002(4)
C116 0.027(5) 0.037(5) 0.052(6) -0.009(4) 0.016(4) -0.006(4)
C117 0.025(4) 0.028(4) 0.036(5) -0.006(4) 0.011(4) -0.006(4)
C118 0.025(4) 0.030(5) 0.037(5) -0.003(4) 0.007(4) -0.006(4)
C119 0.030(5) 0.032(5) 0.051(6) 0.016(4) 0.004(4) -0.004(4)
C120 0.040(6) 0.057(6) 0.043(6) 0.016(5) 0.006(5) -0.011(5)
C121 0.058(7) 0.070(8) 0.055(7) 0.025(6) -0.010(6) -0.022(6)
C122 0.075(9) 0.056(7) 0.084(10) 0.045(7) -0.016(7) -0.013(6)
C123 0.055(7) 0.049(7) 0.095(10) 0.024(7) 0.006(7) 0.000(5)
C124 0.045(6) 0.050(6) 0.064(7) 0.018(5) 0.012(5) -0.001(5)
C125 0.019(4) 0.017(4) 0.034(5) -0.003(4) -0.002(3) -0.005(3)
C126 0.018(4) 0.034(5) 0.025(4) -0.005(4) 0.005(3) 0.000(3)
C127 0.026(4) 0.028(4) 0.031(5) -0.002(4) 0.003(4) -0.002(3)
C128 0.032(5) 0.037(5) 0.037(5) 0.002(4) 0.009(4) -0.001(4)
C129 0.044(6) 0.027(5) 0.058(7) -0.009(4) 0.006(5) 0.002(4)
C130 0.041(5) 0.037(5) 0.041(6) 0.001(4) 0.001(4) -0.003(4)
C131 0.042(5) 0.043(5) 0.031(5) -0.001(4) 0.008(4) -0.010(4)
C132 0.030(5) 0.040(5) 0.043(6) -0.006(4) 0.007(4) -0.007(4)
C133 0.024(4) 0.017(4) 0.024(4) -0.002(3) 0.006(3) 0.002(3)
C134 0.020(4) 0.025(4) 0.025(4) -0.004(4) 0.000(3) -0.004(3)
C135 0.020(4) 0.032(5) 0.034(5) 0.005(4) 0.008(4) 0.004(3)
C136 0.021(4) 0.040(5) 0.041(6) 0.006(4) 0.005(4) -0.002(4)
C137 0.028(5) 0.065(7) 0.035(5) 0.015(5) -0.003(4) -0.004(4)
C138 0.033(5) 0.057(7) 0.054(7) 0.025(5) 0.007(5) 0.007(5)
C139 0.044(6) 0.027(5) 0.070(8) 0.018(5) 0.018(5) 0.008(4)
C140 0.030(5) 0.033(5) 0.043(6) 0.002(4) 0.004(4) 0.004(4)
C141 0.021(4) 0.029(5) 0.028(5) -0.004(4) 0.005(3) -0.001(3)
C142 0.022(4) 0.027(5) 0.028(5) -0.004(4) 0.003(3) 0.001(3)
C143 0.034(5) 0.027(4) 0.029(5) 0.006(4) 0.006(4) 0.002(4)
C144 0.035(5) 0.036(5) 0.055(6) -0.001(5) 0.005(5) 0.003(4)
C145 0.035(5) 0.033(5) 0.083(8) -0.014(5) 0.000(5) -0.001(4)
C146 0.042(6) 0.029(5) 0.104(10) 0.020(6) 0.015(6) 0.006(4)
C147 0.057(7) 0.049(6) 0.073(8) 0.030(6) 0.010(6) 0.005(5)
C148 0.047(6) 0.046(6) 0.041(6) 0.004(5) 0.003(5) -0.002(4)
C149 0.024(4) 0.016(4) 0.034(5) -0.003(4) 0.002(4) -0.002(3)
C150 0.022(4) 0.020(4) 0.028(5) -0.009(4) 0.008(3) -0.005(3)
C151 0.016(4) 0.021(4) 0.032(5) 0.002(3) 0.002(3) 0.004(3)
C152 0.048(5) 0.020(4) 0.032(5) -0.001(4) 0.010(4) 0.004(4)
C153 0.055(6) 0.040(5) 0.030(5) 0.008(4) 0.007(4) 0.006(4)
C154 0.032(5) 0.035(5) 0.037(5) 0.016(4) 0.005(4) 0.000(4)
C155 0.036(5) 0.026(4) 0.047(6) 0.004(4) 0.010(4) 0.001(4)
C156 0.031(5) 0.026(4) 0.033(5) -0.006(4) 0.007(4) -0.001(3)
C157 0.015(4) 0.028(4) 0.029(5) -0.005(4) 0.004(3) -0.006(3)
C158 0.027(4) 0.029(5) 0.024(5) 0.003(4) -0.001(3) -0.009(3)
C159 0.034(5) 0.032(5) 0.033(5) 0.009(4) 0.007(4) 0.004(4)
C160 0.038(5) 0.043(5) 0.031(5) 0.004(4) 0.008(4) 0.006(4)
C161 0.040(6) 0.057(6) 0.047(6) 0.028(5) 0.009(5) 0.020(5)
C162 0.059(7) 0.040(6) 0.065(7) 0.036(5) 0.026(6) 0.015(5)
C163 0.044(6) 0.029(5) 0.069(7) 0.004(5) 0.012(5) -0.006(4)
C164 0.031(5) 0.033(5) 0.051(6) -0.001(4) 0.005(4) -0.003(4)
C165 0.028(4) 0.031(5) 0.023(4) -0.006(4) 0.005(4) -0.002(3)
C166 0.027(4) 0.026(4) 0.032(5) -0.007(4) 0.009(4) -0.004(3)
C167 0.035(5) 0.025(4) 0.036(5) 0.002(4) 0.007(4) 0.001(4)
C168 0.044(6) 0.078(8) 0.103(10) 0.047(7) -0.003(6) -0.014(6)
C169 0.084(9) 0.085(9) 0.128(12) 0.077(9) -0.010(9) -0.039(7)
C170 0.078(8) 0.047(6) 0.059(7) 0.033(5) 0.002(6) 0.005(6)
C171 0.056(6) 0.046(6) 0.034(6) 0.015(5) 0.002(5) 0.012(5)
C172 0.037(5) 0.038(5) 0.040(5) 0.004(4) 0.012(4) 0.005(4)
C173 0.026(4) 0.026(4) 0.024(4) -0.004(4) 0.005(3) -0.008(3)
C174 0.024(4) 0.027(4) 0.020(4) 0.002(3) 0.000(3) -0.001(3)
C175 0.031(5) 0.024(4) 0.029(5) 0.002(4) 0.005(4) -0.001(3)
C176 0.039(5) 0.048(6) 0.027(5) 0.004(4) -0.007(4) -0.003(4)
C177 0.054(6) 0.040(6) 0.062(7) 0.009(5) -0.014(5) 0.015(5)
C178 0.070(7) 0.037(6) 0.053(7) 0.011(5) 0.004(6) 0.020(5)
C179 0.058(6) 0.027(5) 0.042(6) -0.001(4) 0.007(5) -0.007(4)
C180 0.040(5) 0.028(5) 0.038(5) 0.000(4) 0.002(4) -0.003(4)
C181 0.042(5) 0.022(4) 0.029(5) -0.009(4) -0.003(4) -0.001(4)
C182 0.036(5) 0.032(5) 0.033(5) -0.006(4) 0.000(4) 0.012(4)
C183 0.035(5) 0.039(5) 0.046(6) -0.002(4) 0.006(4) 0.009(4)
C184 0.127(11) 0.059(8) 0.087(10) 0.011(7) 0.064(9) 0.013(7)
C185 0.098(11) 0.124(13) 0.091(11) 0.042(10) 0.055(9) 0.022(9)
C186 0.061(8) 0.075(9) 0.151(14) 0.058(9) 0.035(9) 0.008(7)
C187 0.061(8) 0.048(7) 0.142(13) 0.021(7) 0.041(8) 0.002(6)
C188 0.048(6) 0.048(6) 0.120(11) 0.003(7) 0.042(7) 0.002(5)
C189 0.015(4) 0.037(5) 0.030(5) -0.005(4) 0.000(4) 0.002(3)
C190 0.017(4) 0.039(5) 0.032(5) -0.014(4) 0.004(4) -0.011(4)
C191 0.033(5) 0.019(4) 0.030(5) -0.006(3) 0.003(4) 0.002(3)
C192 0.028(5) 0.037(5) 0.047(6) 0.002(4) 0.007(4) -0.004(4)
C193 0.033(5) 0.042(5) 0.049(6) 0.000(5) -0.003(4) 0.009(4)
C194 0.058(7) 0.043(5) 0.041(6) 0.006(5) 0.010(5) 0.000(5)
C195 0.050(6) 0.045(6) 0.046(6) 0.011(5) 0.017(5) -0.001(5)
C196 0.030(5) 0.034(5) 0.041(6) 0.004(4) 0.007(4) 0.000(4)
C197 0.022(4) 0.036(5) 0.027(5) -0.009(4) 0.003(4) 0.001(4)
C198 0.021(4) 0.037(5) 0.034(5) -0.014(4) 0.006(4) 0.002(4)
C199 0.030(5) 0.027(4) 0.035(5) -0.005(4) 0.004(4) 0.002(3)
C200 0.044(6) 0.037(5) 0.037(6) -0.002(4) -0.002(4) -0.004(4)
C201 0.071(7) 0.048(6) 0.028(5) 0.003(5) 0.004(5) 0.006(5)
C202 0.052(6) 0.045(6) 0.063(7) 0.014(5) 0.018(5) 0.010(5)
C203 0.052(6) 0.034(5) 0.055(7) -0.002(5) 0.004(5) -0.003(4)
C204 0.047(6) 0.034(5) 0.037(5) -0.005(4) 0.005(4) -0.002(4)
C205 0.021(4) 0.036(5) 0.030(5) -0.007(4) -0.001(4) 0.000(4)
C206 0.025(4) 0.032(5) 0.033(5) -0.004(4) 0.003(4) 0.004(4)
C207 0.031(5) 0.043(5) 0.042(6) 0.000(4) 0.009(4) 0.009(4)
C208 0.037(5) 0.045(6) 0.073(8) 0.007(5) 0.016(5) 0.002(4)
C209 0.044(6) 0.058(7) 0.084(9) 0.026(7) 0.007(6) 0.008(5)
C210 0.063(8) 0.073(9) 0.092(11) 0.031(8) 0.022(7) 0.013(6)
C211 0.108(10) 0.099(10) 0.036(7) 0.022(7) 0.008(6) 0.028(8)
C212 0.076(8) 0.056(7) 0.047(7) 0.002(6) 0.002(6) 0.010(6)
C213 0.021(4) 0.035(5) 0.034(5) -0.014(4) 0.010(4) -0.002(4)
C214 0.017(4) 0.032(5) 0.036(5) -0.014(4) 0.004(4) -0.002(3)
C215 0.027(4) 0.027(4) 0.028(5) -0.007(4) -0.003(4) -0.004(3)
C216 0.039(5) 0.028(5) 0.040(5) -0.011(4) 0.002(4) -0.001(4)
C217 0.061(7) 0.042(6) 0.043(6) 0.002(5) 0.006(5) -0.010(5)
C218 0.073(7) 0.037(5) 0.039(6) 0.005(5) -0.015(5) -0.003(5)
C219 0.052(6) 0.033(5) 0.057(7) -0.009(5) -0.004(5) 0.012(4)
C220 0.038(5) 0.032(5) 0.048(6) -0.009(4) 0.001(4) -0.001(4)
C221 0.024(4) 0.024(4) 0.032(5) -0.012(4) 0.002(4) -0.007(3)
C222 0.022(4) 0.027(4) 0.029(5) -0.012(4) 0.006(4) -0.002(3)
C223 0.023(4) 0.031(5) 0.039(5) -0.007(4) 0.008(4) -0.008(4)
C224 0.060(7) 0.037(5) 0.056(7) -0.002(5) -0.002(5) -0.005(5)
C225 0.074(8) 0.067(8) 0.054(7) -0.003(6) -0.006(6) 0.005(6)
C226 0.061(7) 0.053(6) 0.055(7) 0.019(5) 0.012(6) -0.005(5)
C227 0.061(7) 0.043(6) 0.088(9) 0.013(6) 0.004(7) -0.022(5)
C228 0.041(6) 0.054(6) 0.053(7) 0.009(5) -0.009(5) -0.015(5)
C229 0.018(4) 0.029(4) 0.022(4) -0.003(3) 0.004(3) -0.004(3)
C230 0.012(4) 0.032(5) 0.032(5) -0.001(4) 0.006(3) -0.001(3)
C231 0.019(4) 0.030(5) 0.045(6) 0.010(4) 0.007(4) 0.001(3)
C232 0.076(7) 0.045(6) 0.045(6) 0.007(5) 0.019(5) 0.023(5)
C233 0.082(8) 0.065(8) 0.068(8) 0.034(7) 0.023(7) 0.024(6)
C234 0.043(6) 0.028(5) 0.113(11) 0.015(6) 0.012(6) 0.005(4)
C235 0.035(6) 0.035(5) 0.083(8) -0.010(6) -0.013(5) 0.002(4)
C236 0.033(5) 0.027(5) 0.053(6) -0.003(4) -0.011(4) 0.003(4)
C237 0.019(4) 0.024(4) 0.030(5) -0.002(4) 0.006(3) -0.003(3)
C238 0.033(5) 0.023(4) 0.038(5) -0.003(4) 0.011(4) 0.002(4)
C239 0.051(6) 0.021(4) 0.041(5) 0.004(4) 0.018(5) 0.008(4)
C240 0.064(7) 0.072(7) 0.065(8) 0.025(6) 0.030(6) 0.019(6)
C241 0.092(10) 0.098(10) 0.084(10) 0.050(8) 0.039(8) 0.051(8)
C242 0.110(11) 0.056(7) 0.075(9) 0.030(6) 0.061(8) 0.032(7)
C243 0.078(8) 0.048(6) 0.076(8) -0.003(6) 0.049(7) -0.012(6)
C244 0.051(6) 0.041(5) 0.055(6) 0.002(5) 0.027(5) -0.009(4)
C245 0.073(9) 0.071(8) 0.104(11) 0.019(8) -0.001(7) 0.006(6)
C246 0.060(7) 0.078(8) 0.037(6) 0.014(6) 0.013(5) -0.010(6)
C247 0.068(7) 0.048(6) 0.051(7) 0.005(5) 0.003(5) -0.012(5)
C248 0.36(3) 0.099(13) 0.095(14) 0.045(11) 0.032(16) 0.086(16)
C249 0.079(11) 0.075(10) 0.37(3) 0.054(14) 0.110(15) 0.010(8)
P6 0.100(5) 0.068(4) 0.064(4) 0.009(3) -0.005(3) 0.016(3)
F7 0.136(12) 0.113(10) 0.156(14) -0.101(10) -0.002(10) -0.047(9)
F8 0.137(12) 0.085(9) 0.104(10) -0.026(8) 0.026(9) 0.005(8)
F9 0.068(9) 0.36(3) 0.073(9) 0.074(13) -0.025(7) 0.023(12)
F10 0.080(8) 0.168(13) 0.084(9) 0.044(9) -0.005(7) 0.021(8)
F11 0.30(2) 0.136(12) 0.056(8) 0.020(8) -0.004(10) 0.162(14)
F12 0.264(18) 0.041(6) 0.051(7) -0.010(5) -0.003(9) -0.049(8)
P7 0.069(5) 0.032(4) 0.046(4) 0.008(3) -0.022(4) -0.004(3)
F13 0.092(12) 0.049(9) 0.047(9) -0.015(7) -0.023(8) 0.011(8)
F14 0.126(15) 0.048(9) 0.062(11) 0.000(8) -0.036(10) -0.010(9)
F15 0.060(9) 0.047(8) 0.072(11) 0.002(7) -0.018(8) 0.023(7)
F16 0.088(12) 0.032(8) 0.094(13) -0.009(8) -0.007(10) 0.025(8)
F17 0.102(12) 0.040(8) 0.042(9) 0.000(7) -0.023(8) -0.004(8)
F18 0.076(12) 0.049(10) 0.19(2) 0.071(13) -0.057(13) -0.008(9)
O5 0.39(3) 0.143(11) 0.137(12) -0.082(9) -0.126(13) 0.173(14)
C250 0.070(10) 0.068(9) 0.30(3) 0.024(13) -0.032(13) -0.013(8)
C251 0.14(3) 0.55(9) 0.68(11) 0.04(8) 0.03(5) 0.08(4)
C252 0.081(12) 0.181(19) 0.20(2) -0.019(16) -0.006(13) -0.008(12)
C256 0.072(10) 0.052(9) 0.063(10) 0.004(8) 0.000(8) 0.016(8)
Cl5 0.071(4) 0.093(4) 0.075(4) -0.032(4) 0.021(3) -0.010(3)
Cl6 0.073(5) 0.201(9) 0.067(5) -0.039(5) 0.022(4) 0.000(5)
C257 0.124(18) 0.140(18) 0.130(18) -0.010(10) 0.019(10) 0.024(10)
O6 0.24(2) 0.103(13) 0.016(7) -0.011(8) 0.021(10) -0.153(16)
O4 0.175(8) 0.179(8) 0.162(8) 0.001(5) 0.039(5) 0.009(5)
C255 0.175(8) 0.179(8) 0.162(8) 0.001(5) 0.039(5) 0.009(5)
O3 0.29(3) 0.33(4) 0.57(4) -0.13(3) 0.05(2) -0.141(19)
C254 0.29(3) 0.33(4) 0.57(4) -0.13(3) 0.05(2) -0.141(19)

loop_
_atom_type_symbol
_atom_type_description
_atom_type_scat_dispersion_real
_atom_type_scat_dispersion_imag
_atom_type_scat_source
C C 0.0033 0.0016 'International Tables Vol C Tables 4.2.6.8 and 6.1.1.4'
H H 0.0000 0.0000 'International Tables Vol C Tables 4.2.6.8 and 6.1.1.4'
O O 0.0106 0.0060 'International Tables Vol C Tables 4.2.6.8 and 6.1.1.4'
F F 0.0171 0.0103 'International Tables Vol C Tables 4.2.6.8 and 6.1.1.4'
P P 0.1023 0.0942 'International Tables Vol C Tables 4.2.6.8 and 6.1.1.4'
Cl Cl 0.1484 0.1585 'International Tables Vol C Tables 4.2.6.8 and 6.1.1.4'
Ag Ag -0.8971 1.1015 'International Tables Vol C Tables 4.2.6.8 and 6.1.1.4'
Au Au -2.0133 8.8022 'International Tables Vol C Tables 4.2.6.8 and 6.1.1.4'

loop_
_geom_angle_atom_site_label_1
_geom_angle_atom_site_label_2
_geom_angle_atom_site_label_3
_geom_angle
_geom_angle_site_symmetry_1
_geom_angle_site_symmetry_3
_geom_angle_publ_flag
C109 Au1 P1 174.17(19) . . ?
C109 Au1 Au2 97.60(19) . . ?
P1 Au1 Au2 88.14(5) . . ?
C109 Au1 Ag1 44.66(19) . . ?
P1 Au1 Ag1 140.31(5) . . ?
Au2 Au1 Ag1 55.858(13) . . ?
C117 Au2 C125 174.9(3) . . ?
C117 Au2 Ag1 116.5(2) . . ?
C125 Au2 Ag1 61.9(2) . . ?
C117 Au2 Ag10 49.0(2) . . ?
C125 Au2 Ag10 130.7(2) . . ?
Ag1 Au2 Ag10 69.458(17) . . ?
C117 Au2 Au1 95.6(2) . . ?
C125 Au2 Au1 79.3(2) . . ?
Ag1 Au2 Au1 63.361(14) . . ?
Ag10 Au2 Au1 86.559(14) . . ?
C117 Au2 Ag2 138.3(2) . . ?
C125 Au2 Ag2 46.6(2) . . ?
Ag1 Au2 Ag2 72.432(17) . . ?
Ag10 Au2 Ag2 111.422(18) . . ?
Au1 Au2 Ag2 122.092(15) . . ?
C117 Au2 Ag9 73.5(2) . . ?
C125 Au2 Ag9 111.6(2) . . ?
Ag1 Au2 Ag9 107.890(18) . . ?
Ag10 Au2 Ag9 75.238(16) . . ?
Au1 Au2 Ag9 161.757(15) . . ?
Ag2 Au2 Ag9 65.392(16) . . ?
C133 Au3 C141 173.7(3) . . ?
C133 Au3 Ag2 109.3(2) . . ?
C141 Au3 Ag2 74.8(2) . . ?
C133 Au3 Ag3 139.9(2) . . ?
C141 Au3 Ag3 45.1(2) . . ?
Ag2 Au3 Ag3 75.584(17) . . ?
C133 Au3 Ag8 69.4(2) . . ?
C141 Au3 Ag8 114.2(2) . . ?
Ag2 Au3 Ag8 109.417(18) . . ?
Ag3 Au3 Ag8 71.538(17) . . ?
C133 Au3 Ag9 44.8(2) . . ?
C141 Au3 Ag9 140.4(2) . . ?
Ag2 Au3 Ag9 66.763(16) . . ?
Ag3 Au3 Ag9 113.289(18) . . ?
Ag8 Au3 Ag9 72.112(16) . . ?
C157 Au4 C149 175.6(3) . . ?
C157 Au4 Ag7 114.09(19) . . ?
C149 Au4 Ag7 66.2(2) . . ?
C157 Au4 Ag4 48.6(2) . . ?
C149 Au4 Ag4 133.0(2) . . ?
Ag7 Au4 Ag4 68.034(17) . . ?
C157 Au4 Ag3 73.6(2) . . ?
C149 Au4 Ag3 110.4(2) . . ?
Ag7 Au4 Ag3 115.815(18) . . ?
Ag4 Au4 Ag3 80.479(18) . . ?
C157 Au4 Au9 91.3(2) . . ?
C149 Au4 Au9 92.6(2) . . ?
Ag7 Au4 Au9 61.781(14) . . ?
Ag4 Au4 Au9 55.829(13) . . ?
Ag3 Au4 Au9 54.242(13) . . ?
C157 Au4 Ag8 142.1(2) . . ?
C149 Au4 Ag8 42.3(2) . . ?
Ag7 Au4 Ag8 71.726(16) . . ?
Ag4 Au4 Ag8 111.926(18) . . ?
Ag3 Au4 Ag8 70.805(17) . . ?
Au9 Au4 Ag8 57.203(13) . . ?
C173 Au5 C165 173.7(3) . . ?
C173 Au5 Ag7 133.8(2) . . ?
C165 Au5 Ag7 51.7(2) . . ?
C173 Au5 Ag6 117.2(2) . . ?
C165 Au5 Ag6 59.2(2) . . ?
Ag7 Au5 Ag6 75.835(17) . . ?
C173 Au5 Ag5 48.1(2) . . ?
C165 Au5 Ag5 130.2(2) . . ?
Ag7 Au5 Ag5 108.258(18) . . ?
Ag6 Au5 Ag5 72.215(18) . . ?
C173 Au5 Au6 88.1(2) . . ?
C165 Au5 Au6 85.6(2) . . ?
Ag7 Au5 Au6 133.257(16) . . ?
Ag6 Au5 Au6 64.898(14) . . ?
Ag5 Au5 Au6 83.560(15) . . ?
C173 Au5 Ag4 67.6(2) . . ?
C165 Au5 Ag4 118.1(2) . . ?
Ag7 Au5 Ag4 66.480(17) . . ?
Ag6 Au5 Ag4 110.960(18) . . ?
Ag5 Au5 Ag4 68.266(17) . . ?
Au6 Au5 Ag4 150.801(16) . . ?
C43 Au6 P2 173.4(2) . . ?
C43 Au6 Au5 96.3(2) . . ?
P2 Au6 Au5 89.74(5) . . ?
C43 Au6 Ag6 43.7(2) . . ?
P2 Au6 Ag6 142.86(5) . . ?
Au5 Au6 Ag6 54.995(12) . . ?
C51 Au7 P3 172.7(2) . . ?
C51 Au7 Au8 93.0(2) . . ?
P3 Au7 Au8 94.22(5) . . ?
C181 Au8 C189 171.4(3) . . ?
C181 Au8 Ag5 118.7(2) . . ?
C189 Au8 Ag5 61.2(2) . . ?
C181 Au8 Ag6 50.2(2) . . ?
C189 Au8 Ag6 132.6(2) . . ?
Ag5 Au8 Ag6 72.569(18) . . ?
C181 Au8 Ag7 77.9(2) . . ?
C189 Au8 Ag7 110.5(2) . . ?
Ag5 Au8 Ag7 108.089(18) . . ?
Ag6 Au8 Ag7 73.480(17) . . ?
C181 Au8 Ag4 142.7(2) . . ?
C189 Au8 Ag4 45.8(2) . . ?
Ag5 Au8 Ag4 69.458(17) . . ?
Ag6 Au8 Ag4 109.487(18) . . ?
Ag7 Au8 Ag4 65.525(17) . . ?
C181 Au8 Au7 94.2(2) . . ?
C189 Au8 Au7 77.8(2) . . ?
Ag5 Au8 Au7 66.233(13) . . ?
Ag6 Au8 Au7 93.312(15) . . ?
Ag7 Au8 Au7 166.780(17) . . ?
Ag4 Au8 Au7 120.222(15) . . ?
C197 Au9 C205 176.5(3) . . ?
C197 Au9 Ag3 132.7(2) . . ?
C205 Au9 Ag3 50.8(2) . . ?
C197 Au9 Ag4 108.5(2) . . ?
C205 Au9 Ag4 71.0(2) . . ?
Ag3 Au9 Ag4 84.095(18) . . ?
C197 Au9 Ag8 58.7(2) . . ?
C205 Au9 Ag8 124.7(2) . . ?
Ag3 Au9 Ag8 74.920(18) . . ?
Ag4 Au9 Ag8 117.914(19) . . ?
C197 Au9 Ag7 46.7(2) . . ?
C205 Au9 Ag7 133.9(2) . . ?
Ag3 Au9 Ag7 110.897(18) . . ?
Ag4 Au9 Ag7 64.706(17) . . ?
Ag8 Au9 Ag7 69.821(16) . . ?
C197 Au9 Au4 89.1(2) . . ?
C205 Au9 Au4 93.4(2) . . ?
Ag3 Au9 Au4 58.782(14) . . ?
Ag4 Au9 Au4 57.573(14) . . ?
Ag8 Au9 Au4 61.582(13) . . ?
Ag7 Au9 Au4 52.305(12) . . ?
C221 Au10 C213 177.3(3) . . ?
C221 Au10 Ag8 129.2(2) . . ?
C213 Au10 Ag8 53.4(2) . . ?
C221 Au10 Ag9 113.2(2) . . ?
C213 Au10 Ag9 65.9(2) . . ?
Ag8 Au10 Ag9 81.472(19) . . ?
C221 Au10 Ag2 46.7(2) . . ?
C213 Au10 Ag2 132.9(2) . . ?
Ag8 Au10 Ag2 113.217(19) . . ?
Ag9 Au10 Ag2 67.409(17) . . ?
C221 Au10 Ag3 56.0(2) . . ?
C213 Au10 Ag3 126.7(2) . . ?
Ag8 Au10 Ag3 73.641(17) . . ?
Ag9 Au10 Ag3 115.969(18) . . ?
Ag2 Au10 Ag3 70.339(15) . . ?
C237 Au11 C229 171.8(3) . . ?
C237 Au11 Ag9 135.7(2) . . ?
C229 Au11 Ag9 52.3(2) . . ?
C237 Au11 Ag10 115.6(2) . . ?
C229 Au11 Ag10 61.0(2) . . ?
Ag9 Au11 Ag10 80.414(18) . . ?
C237 Au11 Ag1 49.3(2) . . ?
C229 Au11 Ag1 129.1(2) . . ?
Ag9 Au11 Ag1 114.173(19) . . ?
Ag10 Au11 Ag1 68.560(17) . . ?
C237 Au11 Ag2 65.7(2) . . ?
C229 Au11 Ag2 122.4(2) . . ?
Ag9 Au11 Ag2 70.019(17) . . ?
Ag10 Au11 Ag2 113.737(18) . . ?
Ag1 Au11 Ag2 72.095(16) . . ?
C237 Au11 Au12 89.8(2) . . ?
C229 Au11 Au12 82.0(2) . . ?
Ag9 Au11 Au12 132.971(16) . . ?
Ag10 Au11 Au12 66.072(14) . . ?
Ag1 Au11 Au12 84.000(14) . . ?
Ag2 Au11 Au12 153.248(16) . . ?
C101 Au12 P4 172.8(2) . . ?
C101 Au12 Au11 95.5(2) . . ?
P4 Au12 Au11 91.12(5) . . ?
C101 Au12 Ag10 42.0(2) . . ?
P4 Au12 Ag10 143.36(5) . . ?
Au11 Au12 Ag10 55.481(12) . . ?
C109 Ag1 C237 161.5(3) . . ?
C109 Ag1 C110 28.9(3) . . ?
C237 Ag1 C110 132.9(3) . . ?
C109 Ag1 C238 140.8(3) . . ?
C237 Ag1 C238 27.9(2) . . ?
C110 Ag1 C238 114.3(3) . . ?
C109 Ag1 C125 106.1(3) . . ?
C237 Ag1 C125 92.1(2) . . ?
C110 Ag1 C125 132.0(2) . . ?
C238 Ag1 C125 99.0(2) . . ?
C109 Ag1 Au2 96.8(2) . . ?
C237 Ag1 Au2 99.17(19) . . ?
C110 Ag1 Au2 124.1(2) . . ?
C238 Ag1 Au2 121.58(17) . . ?
C125 Ag1 Au2 41.00(16) . . ?
C109 Ag1 Au11 141.65(18) . . ?
C237 Ag1 Au11 40.67(19) . . ?
C110 Ag1 Au11 136.90(16) . . ?
C238 Ag1 Au11 68.37(18) . . ?
C125 Ag1 Au11 86.32(15) . . ?
Au2 Ag1 Au11 68.729(14) . . ?
C109 Ag1 Au1 38.8(2) . . ?
C237 Ag1 Au1 159.29(18) . . ?
C110 Ag1 Au1 67.6(2) . . ?
C238 Ag1 Au1 159.75(17) . . ?
C125 Ag1 Au1 69.53(15) . . ?
Au2 Ag1 Au1 60.781(14) . . ?
Au11 Ag1 Au1 125.27(2) . . ?
C125 Ag2 C221 171.4(3) . . ?
C125 Ag2 C222 143.4(3) . . ?
C221 Ag2 C222 28.1(2) . . ?
C125 Ag2 C126 27.1(2) . . ?
C221 Ag2 C126 144.3(3) . . ?
C222 Ag2 C126 116.6(2) . . ?
C125 Ag2 Au3 92.1(2) . . ?
C221 Ag2 Au3 92.0(2) . . ?
C222 Ag2 Au3 108.80(16) . . ?
C126 Ag2 Au3 102.75(16) . . ?
C125 Ag2 Au11 93.12(18) . . ?
C221 Ag2 Au11 92.27(18) . . ?
C222 Ag2 Au11 105.29(16) . . ?
C126 Ag2 Au11 111.02(16) . . ?
Au3 Ag2 Au11 112.54(2) . . ?
C125 Ag2 Au2 39.33(19) . . ?
C221 Ag2 Au2 149.2(2) . . ?
C222 Ag2 Au2 171.19(16) . . ?
C126 Ag2 Au2 66.44(17) . . ?
Au3 Ag2 Au2 77.620(16) . . ?
Au11 Ag2 Au2 66.224(14) . . ?
C125 Ag2 Au10 149.40(19) . . ?
C221 Ag2 Au10 39.1(2) . . ?
C222 Ag2 Au10 67.14(18) . . ?
C126 Ag2 Au10 171.20(16) . . ?
Au3 Ag2 Au10 68.493(14) . . ?
Au11 Ag2 Au10 74.287(15) . . ?
Au2 Ag2 Au10 111.097(19) . . ?
C141 Ag3 C205 168.3(3) . . ?
C141 Ag3 C142 28.1(2) . . ?
C205 Ag3 C142 140.6(3) . . ?
C141 Ag3 Au9 144.1(2) . . ?
C205 Ag3 Au9 43.0(2) . . ?
C142 Ag3 Au9 157.26(17) . . ?
C141 Ag3 Au4 84.33(19) . . ?
C205 Ag3 Au4 94.6(2) . . ?
C142 Ag3 Au4 90.87(17) . . ?
Au9 Ag3 Au4 66.976(15) . . ?
C141 Ag3 Au3 38.5(2) . . ?
C205 Ag3 Au3 152.1(2) . . ?
C142 Ag3 Au3 66.50(17) . . ?
Au9 Ag3 Au3 110.01(2) . . ?
Au4 Ag3 Au3 75.009(16) . . ?
C141 Ag3 Au10 95.73(19) . . ?
C205 Ag3 Au10 95.8(2) . . ?
C142 Ag3 Au10 120.42(16) . . ?
Au9 Ag3 Au10 72.534(15) . . ?
Au4 Ag3 Au10 104.476(19) . . ?
Au3 Ag3 Au10 63.102(13) . . ?
C189 Ag4 C157 172.9(3) . . ?
C189 Ag4 C158 145.1(3) . . ?
C157 Ag4 C158 27.9(2) . . ?
C189 Ag4 Au9 91.92(19) . . ?
C157 Ag4 Au9 94.32(18) . . ?
C158 Ag4 Au9 114.68(18) . . ?
C189 Ag4 Au4 146.4(2) . . ?
C157 Ag4 Au4 40.37(19) . . ?
C158 Ag4 Au4 68.18(17) . . ?
Au9 Ag4 Au4 66.598(14) . . ?
C189 Ag4 Au8 39.1(2) . . ?
C157 Ag4 Au8 145.95(19) . . ?
C158 Ag4 Au8 160.76(17) . . ?
Au9 Ag4 Au8 79.260(16) . . ?
Au4 Ag4 Au8 108.87(2) . . ?
C189 Ag4 Au5 95.1(2) . . ?
C157 Ag4 Au5 85.55(19) . . ?
C158 Ag4 Au5 93.99(17) . . ?
Au9 Ag4 Au5 114.10(2) . . ?
Au4 Ag4 Au5 72.871(16) . . ?
Au8 Ag4 Au5 67.470(15) . . ?
C189 Ag4 Ag7 94.0(2) . . ?
C157 Ag4 Ag7 92.13(19) . . ?
C158 Ag4 Ag7 118.21(17) . . ?
Au9 Ag4 Ag7 60.728(16) . . ?
Au4 Ag4 Ag7 53.466(15) . . ?
Au8 Ag4 Ag7 55.418(15) . . ?
Au5 Ag4 Ag7 53.451(15) . . ?
C51 Ag5 C173 162.2(3) . . ?
C51 Ag5 C52 29.6(2) . . ?
C173 Ag5 C52 132.9(3) . . ?
C51 Ag5 C174 139.7(2) . . ?
C173 Ag5 C174 28.2(2) . . ?
C52 Ag5 C174 112.4(2) . . ?
C51 Ag5 C189 98.6(3) . . ?
C173 Ag5 C189 98.8(2) . . ?
C52 Ag5 C189 125.7(2) . . ?
C174 Ag5 C189 107.4(2) . . ?
C51 Ag5 Au8 92.54(19) . . ?
C173 Ag5 Au8 102.99(19) . . ?
C52 Ag5 Au8 120.38(18) . . ?
C174 Ag5 Au8 127.19(17) . . ?
C189 Ag5 Au8 40.64(18) . . ?
C51 Ag5 Au5 143.6(2) . . ?
C173 Ag5 Au5 40.47(19) . . ?
C52 Ag5 Au5 139.53(18) . . ?
C174 Ag5 Au5 68.50(17) . . ?
C189 Ag5 Au5 88.80(17) . . ?
Au8 Ag5 Au5 70.266(15) . . ?
C43 Ag6 C181 150.9(3) . . ?
C43 Ag6 C44 29.6(2) . . ?
C181 Ag6 C44 122.3(3) . . ?
C43 Ag6 C165 109.7(3) . . ?
C181 Ag6 C165 99.4(3) . . ?
C44 Ag6 C165 137.4(2) . . ?
C43 Ag6 C182 135.6(3) . . ?
C181 Ag6 C182 27.4(3) . . ?
C44 Ag6 C182 107.1(3) . . ?
C165 Ag6 C182 106.8(2) . . ?
C43 Ag6 Au5 95.38(19) . . ?
C181 Ag6 Au5 105.7(2) . . ?
C44 Ag6 Au5 122.33(17) . . ?
C165 Ag6 Au5 41.92(18) . . ?
C182 Ag6 Au5 128.90(19) . . ?
C43 Ag6 Au8 134.79(19) . . ?
C181 Ag6 Au8 41.2(2) . . ?
C44 Ag6 Au8 126.54(18) . . ?
C165 Ag6 Au8 89.78(17) . . ?
C182 Ag6 Au8 68.4(2) . . ?
Au5 Ag6 Au8 72.081(15) . . ?
C43 Ag6 Au6 37.52(19) . . ?
C181 Ag6 Au6 164.5(2) . . ?
C44 Ag6 Au6 67.08(18) . . ?
C165 Ag6 Au6 74.57(16) . . ?
C182 Ag6 Au6 168.0(2) . . ?
Au5 Ag6 Au6 60.107(13) . . ?
Au8 Ag6 Au6 123.54(2) . . ?
C165 Ag7 C197 164.5(3) . . ?
C165 Ag7 C198 136.2(3) . . ?
C197 Ag7 C198 28.5(2) . . ?
C165 Ag7 Au4 99.74(19) . . ?
C197 Ag7 Au4 94.03(19) . . ?
C198 Ag7 Au4 115.37(18) . . ?
C165 Ag7 Au5 43.0(2) . . ?
C197 Ag7 Au5 148.9(2) . . ?
C198 Ag7 Au5 162.36(17) . . ?
Au4 Ag7 Au5 78.927(16) . . ?
C165 Ag7 Au8 94.91(19) . . ?
C197 Ag7 Au8 84.99(18) . . ?
C198 Ag7 Au8 91.42(18) . . ?
Au4 Ag7 Au8 117.54(2) . . ?
Au5 Ag7 Au8 72.102(15) . . ?
C165 Ag7 Au9 157.1(2) . . ?
C197 Ag7 Au9 37.8(2) . . ?
C198 Ag7 Au9 66.3(2) . . ?
Au4 Ag7 Au9 65.914(14) . . ?
Au5 Ag7 Au9 114.56(2) . . ?
Au8 Ag7 Au9 77.912(16) . . ?
C165 Ag7 Ag4 103.1(2) . . ?
C197 Ag7 Ag4 90.2(2) . . ?
C198 Ag7 Ag4 117.1(2) . . ?
Au4 Ag7 Ag4 58.500(15) . . ?
Au5 Ag7 Ag4 60.069(16) . . ?
Au8 Ag7 Ag4 59.056(15) . . ?
Au9 Ag7 Ag4 54.566(15) . . ?
C149 Ag8 C213 167.6(3) . . ?
C149 Ag8 C150 29.0(2) . . ?
C213 Ag8 C150 139.2(3) . . ?
C149 Ag8 Au10 142.89(18) . . ?
C213 Ag8 Au10 44.5(2) . . ?
C150 Ag8 Au10 157.71(16) . . ?
C149 Ag8 Au9 90.81(19) . . ?
C213 Ag8 Au9 101.5(2) . . ?
C150 Ag8 Au9 115.78(17) . . ?
Au10 Ag8 Au9 76.340(17) . . ?
C149 Ag8 Au3 80.94(18) . . ?
C213 Ag8 Au3 97.73(19) . . ?
C150 Ag8 Au3 89.57(16) . . ?
Au10 Ag8 Au3 68.871(15) . . ?
Au9 Ag8 Au3 103.422(19) . . ?
C149 Ag8 Au4 35.81(19) . . ?
C213 Ag8 Au4 155.1(2) . . ?
C150 Ag8 Au4 64.75(17) . . ?
Au10 Ag8 Au4 111.07(2) . . ?
Au9 Ag8 Au4 61.215(13) . . ?
Au3 Ag8 Au4 71.531(14) . . ?
C229 Ag9 C133 162.2(3) . . ?
C229 Ag9 C134 135.9(3) . . ?
C133 Ag9 C134 28.3(2) . . ?
C229 Ag9 Au11 44.50(19) . . ?
C133 Ag9 Au11 143.90(18) . . ?
C134 Ag9 Au11 158.66(16) . . ?
C229 Ag9 Au10 103.85(19) . . ?
C133 Ag9 Au10 93.78(18) . . ?
C134 Ag9 Au10 114.33(16) . . ?
Au11 Ag9 Au10 80.860(18) . . ?
C229 Ag9 Au2 92.10(17) . . ?
C133 Ag9 Au2 82.16(17) . . ?
C134 Ag9 Au2 90.49(16) . . ?
Au11 Ag9 Au2 68.810(15) . . ?
Au10 Ag9 Au2 116.00(2) . . ?
C229 Ag9 Au3 155.06(19) . . ?
C133 Ag9 Au3 37.53(18) . . ?
C134 Ag9 Au3 65.84(17) . . ?
Au11 Ag9 Au3 110.604(19) . . ?
Au10 Ag9 Au3 67.036(14) . . ?
Au2 Ag9 Au3 73.146(14) . . ?
C101 Ag10 C117 165.6(3) . . ?
C101 Ag10 C102 29.8(3) . . ?
C117 Ag10 C102 136.8(3) . . ?
C101 Ag10 C118 145.3(3) . . ?
C117 Ag10 C118 28.4(2) . . ?
C102 Ag10 C118 117.6(3) . . ?
C101 Ag10 C229 102.4(3) . . ?
C117 Ag10 C229 92.0(2) . . ?
C102 Ag10 C229 128.5(2) . . ?
C118 Ag10 C229 98.5(2) . . ?
C101 Ag10 Au11 92.8(2) . . ?
C117 Ag10 Au11 98.3(2) . . ?
C102 Ag10 Au11 121.7(2) . . ?
C118 Ag10 Au11 120.72(17) . . ?
C229 Ag10 Au11 40.73(16) . . ?
C101 Ag10 Au2 138.60(19) . . ?
C117 Ag10 Au2 41.1(2) . . ?
C102 Ag10 Au2 137.90(18) . . ?
C118 Ag10 Au2 69.33(18) . . ?
C229 Ag10 Au2 87.23(16) . . ?
Au11 Ag10 Au2 68.487(14) . . ?
C101 Ag10 Au12 36.1(2) . . ?
C117 Ag10 Au12 156.6(2) . . ?
C102 Ag10 Au12 65.9(2) . . ?
C118 Ag10 Au12 161.94(17) . . ?
C229 Ag10 Au12 69.13(15) . . ?
Au11 Ag10 Au12 58.447(13) . . ?
Au2 Ag10 Au12 121.22(2) . . ?
C13 P1 C7 106.3(4) . . ?
C13 P1 C1 106.1(3) . . ?
C7 P1 C1 105.3(4) . . ?
C13 P1 Au1 114.9(3) . . ?
C7 P1 Au1 111.9(3) . . ?
C1 P1 Au1 111.7(3) . . ?
C28 P2 C31 108.8(3) . . ?
C28 P2 C37 105.9(3) . . ?
C31 P2 C37 104.5(3) . . ?
C28 P2 Au6 115.1(2) . . ?
C31 P2 Au6 110.9(2) . . ?
C37 P2 Au6 111.0(2) . . ?
C59 P3 C65 106.3(4) . . ?
C59 P3 C71 103.5(3) . . ?
C65 P3 C71 108.2(3) . . ?
C59 P3 Au7 111.8(3) . . ?
C65 P3 Au7 114.9(3) . . ?
C71 P3 Au7 111.5(2) . . ?
C89 P4 C86 104.2(3) . . ?
C89 P4 C95 107.1(3) . . ?
C86 P4 C95 105.0(3) . . ?
C89 P4 Au12 114.1(2) . . ?
C86 P4 Au12 114.6(2) . . ?
C95 P4 Au12 111.1(2) . . ?
F5 P5 F4 91.5(10) . . ?
F5 P5 F1 93.9(7) . . ?
F4 P5 F1 89.3(6) . . ?
F5 P5 F3 178.8(6) . . ?
F4 P5 F3 89.1(7) . . ?
F1 P5 F3 87.2(4) . . ?
F5 P5 F6 91.2(9) . . ?
F4 P5 F6 176.7(8) . . ?
F1 P5 F6 92.4(5) . . ?
F3 P5 F6 88.2(5) . . ?
F5 P5 F2 87.5(7) . . ?
F4 P5 F2 90.7(5) . . ?
F1 P5 F2 178.6(5) . . ?
F3 P5 F2 91.4(5) . . ?
F6 P5 F2 87.5(4) . . ?
C6 C1 C2 119.5(7) . . ?
C6 C1 P1 119.8(6) . . ?
C2 C1 P1 120.7(6) . . ?
C3 C2 C1 120.0(8) . . ?
C3 C2 H2 120.0 . . ?
C1 C2 H2 120.0 . . ?
C4 C3 C2 120.2(9) . . ?
C4 C3 H3 119.9 . . ?
C2 C3 H3 119.9 . . ?
C3 C4 C5 119.7(8) . . ?
C3 C4 H4 120.2 . . ?
C5 C4 H4 120.2 . . ?
C4 C5 C6 119.7(9) . . ?
C4 C5 H5 120.2 . . ?
C6 C5 H5 120.2 . . ?
C1 C6 C5 120.9(8) . . ?
C1 C6 H6 119.6 . . ?
C5 C6 H6 119.6 . . ?
C8 C7 C12 118.8(8) . . ?
C8 C7 P1 121.7(7) . . ?
C12 C7 P1 119.5(7) . . ?
C9 C8 C7 119.6(10) . . ?
C9 C8 H8 120.2 . . ?
C7 C8 H8 120.2 . . ?
C10 C9 C8 121.9(11) . . ?
C10 C9 H9 119.1 . . ?
C8 C9 H9 119.1 . . ?
C9 C10 C11 118.5(10) . . ?
C9 C10 H10 120.7 . . ?
C11 C10 H10 120.7 . . ?
C12 C11 C10 120.9(9) . . ?
C12 C11 H11 119.5 . . ?
C10 C11 H11 119.5 . . ?
C11 C12 C7 120.2(9) . . ?
C11 C12 H12 119.9 . . ?
C7 C12 H12 119.9 . . ?
C18 C13 C14 118.3(7) . . ?
C18 C13 P1 121.1(6) . . ?
C14 C13 P1 120.5(6) . . ?
C15 C14 C13 120.1(7) . . ?
C15 C14 H14 120.0 . . ?
C13 C14 H14 120.0 . . ?
C14 C15 C16 120.9(7) . . ?
C14 C15 H15 119.6 . . ?
C16 C15 H15 119.6 . . ?
C15 C16 C17 118.4(7) . . ?
C15 C16 C19 119.7(7) . . ?
C17 C16 C19 121.9(7) . . ?
C18 C17 C16 120.5(7) . . ?
C18 C17 H17 119.7 . . ?
C16 C17 H17 119.7 . . ?
C17 C18 C13 121.7(7) . . ?
C17 C18 H18 119.1 . . ?
C13 C18 H18 119.1 . . ?
C20 C19 C24 117.2(6) . . ?
C20 C19 C16 120.9(6) . . ?
C24 C19 C16 121.9(6) . . ?
C21 C20 C19 120.7(7) . . ?
C21 C20 H20 119.6 . . ?
C19 C20 H20 119.6 . . ?
C20 C21 C22 122.9(7) . . ?
C20 C21 H21 118.5 . . ?
C22 C21 H21 118.5 . . ?
C21 C22 C23 116.2(6) . . ?
C21 C22 C25 120.4(7) . . ?
C23 C22 C25 123.4(6) . . ?
C24 C23 C22 121.5(7) . . ?
C24 C23 H23 119.3 . . ?
C22 C23 H23 119.3 . . ?
C23 C24 C19 121.3(7) . . ?
C23 C24 H24 119.3 . . ?
C19 C24 H24 119.3 . . ?
C26 C25 C30 117.2(7) . . ?
C26 C25 C22 119.7(7) . . ?
C30 C25 C22 123.0(6) . . ?
C27 C26 C25 121.9(7) . . ?
C27 C26 H26 119.0 . . ?
C25 C26 H26 119.0 . . ?
C26 C27 C28 119.8(7) . . ?
C26 C27 H27 120.1 . . ?
C28 C27 H27 120.1 . . ?
C29 C28 C27 118.5(6) . . ?
C29 C28 P2 124.7(5) . . ?
C27 C28 P2 116.7(5) . . ?
C30 C29 C28 121.3(7) . . ?
C30 C29 H29 119.4 . . ?
C28 C29 H29 119.4 . . ?
C29 C30 C25 121.2(7) . . ?
C29 C30 H30 119.4 . . ?
C25 C30 H30 119.4 . . ?
C32 C31 C36 119.2(7) . . ?
C32 C31 P2 119.3(5) . . ?
C36 C31 P2 121.5(6) . . ?
C33 C32 C31 120.7(7) . . ?
C33 C32 H32 119.7 . . ?
C31 C32 H32 119.7 . . ?
C34 C33 C32 120.2(7) . . ?
C34 C33 H33 119.9 . . ?
C32 C33 H33 119.9 . . ?
C33 C34 C35 119.9(7) . . ?
C33 C34 H34 120.0 . . ?
C35 C34 H34 120.0 . . ?
C36 C35 C34 120.4(7) . . ?
C36 C35 H35 119.8 . . ?
C34 C35 H35 119.8 . . ?
C35 C36 C31 119.6(7) . . ?
C35 C36 H36 120.2 . . ?
C31 C36 H36 120.2 . . ?
C42 C37 C38 119.5(7) . . ?
C42 C37 P2 124.9(6) . . ?
C38 C37 P2 115.4(6) . . ?
C39 C38 C37 120.5(8) . . ?
C39 C38 H38 119.8 . . ?
C37 C38 H38 119.8 . . ?
C38 C39 C40 120.0(8) . . ?
C38 C39 H39 120.0 . . ?
C40 C39 H39 120.0 . . ?
C39 C40 C41 120.7(9) . . ?
C39 C40 H40 119.7 . . ?
C41 C40 H40 119.7 . . ?
C40 C41 C42 119.5(8) . . ?
C40 C41 H41 120.3 . . ?
C42 C41 H41 120.3 . . ?
C37 C42 C41 119.9(8) . . ?
C37 C42 H42 120.1 . . ?
C41 C42 H42 120.1 . . ?
C44 C43 Au6 175.7(7) . . ?
C44 C43 Ag6 83.6(5) . . ?
Au6 C43 Ag6 98.8(3) . . ?
C43 C44 C45 171.9(8) . . ?
C43 C44 Ag6 66.8(5) . . ?
C45 C44 Ag6 121.3(5) . . ?
C46 C45 C50 118.6(8) . . ?
C46 C45 C44 120.0(8) . . ?
C50 C45 C44 121.4(7) . . ?
C45 C46 C47 120.2(9) . . ?
C45 C46 H46 119.9 . . ?
C47 C46 H46 119.9 . . ?
C48 C47 C46 119.8(9) . . ?
C48 C47 H47 120.1 . . ?
C46 C47 H47 120.1 . . ?
C49 C48 C47 120.4(8) . . ?
C49 C48 H48 119.8 . . ?
C47 C48 H48 119.8 . . ?
C48 C49 C50 121.5(9) . . ?
C48 C49 H49 119.2 . . ?
C50 C49 H49 119.2 . . ?
C49 C50 C45 119.5(9) . . ?
C49 C50 H50 120.3 . . ?
C45 C50 H50 120.3 . . ?
C52 C51 Au7 171.7(6) . . ?
C52 C51 Ag5 83.8(5) . . ?
Au7 C51 Ag5 104.5(3) . . ?
C51 C52 C53 171.0(8) . . ?
C51 C52 Ag5 66.7(5) . . ?
C53 C52 Ag5 122.3(5) . . ?
C54 C53 C58 118.9(7) . . ?
C54 C53 C52 120.8(7) . . ?
C58 C53 C52 120.3(7) . . ?
C55 C54 C53 120.9(8) . . ?
C55 C54 H54 119.5 . . ?
C53 C54 H54 119.5 . . ?
C54 C55 C56 119.4(8) . . ?
C54 C55 H55 120.3 . . ?
C56 C55 H55 120.3 . . ?
C55 C56 C57 121.0(8) . . ?
C55 C56 H56 119.5 . . ?
C57 C56 H56 119.5 . . ?
C56 C57 C58 119.6(8) . . ?
C56 C57 H57 120.2 . . ?
C58 C57 H57 120.2 . . ?
C57 C58 C53 120.2(8) . . ?
C57 C58 H58 119.9 . . ?
C53 C58 H58 119.9 . . ?
C60 C59 C64 118.7(7) . . ?
C60 C59 P3 120.1(6) . . ?
C64 C59 P3 121.2(6) . . ?
C61 C60 C59 120.2(8) . . ?
C61 C60 H60 119.9 . . ?
C59 C60 H60 119.9 . . ?
C62 C61 C60 120.7(8) . . ?
C62 C61 H61 119.7 . . ?
C60 C61 H61 119.7 . . ?
C61 C62 C63 119.5(8) . . ?
C61 C62 H62 120.3 . . ?
C63 C62 H62 120.3 . . ?
C64 C63 C62 120.5(8) . . ?
C64 C63 H63 119.8 . . ?
C62 C63 H63 119.8 . . ?
C63 C64 C59 120.5(7) . . ?
C63 C64 H64 119.7 . . ?
C59 C64 H64 119.7 . . ?
C70 C65 C66 119.6(8) . . ?
C70 C65 P3 118.5(6) . . ?
C66 C65 P3 122.0(7) . . ?
C67 C66 C65 119.4(9) . . ?
C67 C66 H66 120.3 . . ?
C65 C66 H66 120.3 . . ?
C68 C67 C66 121.2(9) . . ?
C68 C67 H67 119.4 . . ?
C66 C67 H67 119.4 . . ?
C67 C68 C69 121.6(9) . . ?
C67 C68 H68 119.2 . . ?
C69 C68 H68 119.2 . . ?
C68 C69 C70 118.8(9) . . ?
C68 C69 H69 120.6 . . ?
C70 C69 H69 120.6 . . ?
C65 C70 C69 119.4(9) . . ?
C65 C70 H70 120.3 . . ?
C69 C70 H70 120.3 . . ?
C72 C71 C76 118.7(7) . . ?
C72 C71 P3 123.5(6) . . ?
C76 C71 P3 117.7(5) . . ?
C73 C72 C71 119.5(7) . . ?
C73 C72 H72 120.2 . . ?
C71 C72 H72 120.2 . . ?
C72 C73 C74 122.3(7) . . ?
C72 C73 H73 118.9 . . ?
C74 C73 H73 118.9 . . ?
C73 C74 C75 117.6(6) . . ?
C73 C74 C77 121.6(6) . . ?
C75 C74 C77 120.8(7) . . ?
C76 C75 C74 120.6(7) . . ?
C76 C75 H75 119.7 . . ?
C74 C75 H75 119.7 . . ?
C75 C76 C71 121.3(7) . . ?
C75 C76 H76 119.3 . . ?
C71 C76 H76 119.3 . . ?
C78 C77 C82 117.7(7) . . ?
C78 C77 C74 121.2(7) . . ?
C82 C77 C74 121.1(7) . . ?
C79 C78 C77 122.1(7) . . ?
C79 C78 H78 119.0 . . ?
C77 C78 H78 119.0 . . ?
C78 C79 C80 120.5(7) . . ?
C78 C79 H79 119.8 . . ?
C80 C79 H79 119.8 . . ?
C81 C80 C79 117.6(7) . . ?
C81 C80 C83 121.7(7) . . ?
C79 C80 C83 120.8(7) . . ?
C82 C81 C80 121.3(7) . . ?
C82 C81 H81 119.3 . . ?
C80 C81 H81 119.3 . . ?
C81 C82 C77 120.9(7) . . ?
C81 C82 H82 119.6 . . ?
C77 C82 H82 119.6 . . ?
C88 C83 C84 118.2(7) . . ?
C88 C83 C80 121.1(7) . . ?
C84 C83 C80 120.7(7) . . ?
C85 C84 C83 121.0(7) . . ?
C85 C84 H84 119.5 . . ?
C83 C84 H84 119.5 . . ?
C84 C85 C86 120.4(7) . . ?
C84 C85 H85 119.8 . . ?
C86 C85 H85 119.8 . . ?
C87 C86 C85 119.1(6) . . ?
C87 C86 P4 121.9(6) . . ?
C85 C86 P4 118.9(5) . . ?
C86 C87 C88 120.2(7) . . ?
C86 C87 H87 119.9 . . ?
C88 C87 H87 119.9 . . ?
C87 C88 C83 121.0(7) . . ?
C87 C88 H88 119.5 . . ?
C83 C88 H88 119.5 . . ?
C90 C89 C94 118.4(8) . . ?
C90 C89 P4 119.2(6) . . ?
C94 C89 P4 122.2(6) . . ?
C91 C90 C89 121.2(8) . . ?
C91 C90 H90 119.4 . . ?
C89 C90 H90 119.4 . . ?
C90 C91 C92 119.7(8) . . ?
C90 C91 H91 120.2 . . ?
C92 C91 H91 120.2 . . ?
C91 C92 C93 120.2(9) . . ?
C91 C92 H92 119.9 . . ?
C93 C92 H92 119.9 . . ?
C94 C93 C92 119.9(8) . . ?
C94 C93 H93 120.0 . . ?
C92 C93 H93 120.0 . . ?
C93 C94 C89 120.5(8) . . ?
C93 C94 H94 119.7 . . ?
C89 C94 H94 119.7 . . ?
C96 C95 C100 119.3(7) . . ?
C96 C95 P4 123.7(5) . . ?
C100 C95 P4 117.0(6) . . ?
C95 C96 C97 120.4(7) . . ?
C95 C96 H96 119.8 . . ?
C97 C96 H96 119.8 . . ?
C98 C97 C96 120.3(7) . . ?
C98 C97 H97 119.9 . . ?
C96 C97 H97 119.9 . . ?
C97 C98 C99 119.7(7) . . ?
C97 C98 H98 120.2 . . ?
C99 C98 H98 120.2 . . ?
C100 C99 C98 120.8(8) . . ?
C100 C99 H99 119.6 . . ?
C98 C99 H99 119.6 . . ?
C99 C100 C95 119.4(7) . . ?
C99 C100 H100 120.3 . . ?
C95 C100 H100 120.3 . . ?
C102 C101 Au12 175.6(6) . . ?
C102 C101 Ag10 81.2(5) . . ?
Au12 C101 Ag10 101.9(3) . . ?
C101 C102 C103 170.8(8) . . ?
C101 C102 Ag10 68.9(5) . . ?
C103 C102 Ag10 117.6(5) . . ?
C108 C103 C104 118.9(7) . . ?
C108 C103 C102 122.0(7) . . ?
C104 C103 C102 119.1(7) . . ?
C105 C104 C103 119.5(8) . . ?
C105 C104 H104 120.2 . . ?
C103 C104 H104 120.2 . . ?
C106 C105 C104 121.1(9) . . ?
C106 C105 H105 119.5 . . ?
C104 C105 H105 119.5 . . ?
C105 C106 C107 119.3(9) . . ?
C105 C106 H106 120.4 . . ?
C107 C106 H106 120.4 . . ?
C108 C107 C106 120.6(8) . . ?
C108 C107 H107 119.7 . . ?
C106 C107 H107 119.7 . . ?
C107 C108 C103 120.5(8) . . ?
C107 C108 H108 119.8 . . ?
C103 C108 H108 119.8 . . ?
C110 C109 Au1 176.3(6) . . ?
C110 C109 Ag1 85.2(5) . . ?
Au1 C109 Ag1 96.6(3) . . ?
C109 C110 C111 171.9(8) . . ?
C109 C110 Ag1 65.9(5) . . ?
C111 C110 Ag1 121.7(5) . . ?
C116 C111 C112 117.1(7) . . ?
C116 C111 C110 120.9(7) . . ?
C112 C111 C110 122.0(7) . . ?
C113 C112 C111 120.6(7) . . ?
C113 C112 H112 119.7 . . ?
C111 C112 H112 119.7 . . ?
C114 C113 C112 121.2(8) . . ?
C114 C113 H113 119.4 . . ?
C112 C113 H113 119.4 . . ?
C113 C114 C115 119.0(8) . . ?
C113 C114 H114 120.5 . . ?
C115 C114 H114 120.5 . . ?
C116 C115 C114 120.4(8) . . ?
C116 C115 H115 119.8 . . ?
C114 C115 H115 119.8 . . ?
C115 C116 C111 121.6(8) . . ?
C115 C116 H116 119.2 . . ?
C111 C116 H116 119.2 . . ?
C118 C117 Au2 172.3(6) . . ?
C118 C117 Ag10 89.0(5) . . ?
Au2 C117 Ag10 89.9(3) . . ?
C117 C118 C119 169.6(9) . . ?
C117 C118 Ag10 62.6(5) . . ?
C119 C118 Ag10 126.1(6) . . ?
C124 C119 C120 118.8(8) . . ?
C124 C119 C118 121.3(9) . . ?
C120 C119 C118 119.6(8) . . ?
C121 C120 C119 119.6(10) . . ?
C121 C120 H120 120.2 . . ?
C119 C120 H120 120.2 . . ?
C120 C121 C122 120.7(11) . . ?
C120 C121 H121 119.7 . . ?
C122 C121 H121 119.7 . . ?
C123 C122 C121 120.4(11) . . ?
C123 C122 H122 119.8 . . ?
C121 C122 H122 119.8 . . ?
C122 C123 C124 120.0(11) . . ?
C122 C123 H123 120.0 . . ?
C124 C123 H123 120.0 . . ?
C123 C124 C119 120.6(10) . . ?
C123 C124 H124 119.7 . . ?
C119 C124 H124 119.7 . . ?
C126 C125 Au2 172.3(6) . . ?
C126 C125 Ag2 93.5(5) . . ?
Au2 C125 Ag2 94.1(3) . . ?
C126 C125 Ag1 100.8(6) . . ?
Au2 C125 Ag1 77.1(2) . . ?
Ag2 C125 Ag1 92.8(2) . . ?
C125 C126 C127 176.1(8) . . ?
C125 C126 Ag2 59.4(4) . . ?
C127 C126 Ag2 124.0(5) . . ?
C132 C127 C128 118.8(7) . . ?
C132 C127 C126 121.1(7) . . ?
C128 C127 C126 120.1(7) . . ?
C129 C128 C127 119.7(8) . . ?
C129 C128 H128 120.2 . . ?
C127 C128 H128 120.2 . . ?
C128 C129 C130 120.2(8) . . ?
C128 C129 H129 119.9 . . ?
C130 C129 H129 119.9 . . ?
C131 C130 C129 119.9(8) . . ?
C131 C130 H130 120.1 . . ?
C129 C130 H130 120.1 . . ?
C130 C131 C132 120.7(8) . . ?
C130 C131 H131 119.6 . . ?
C132 C131 H131 119.6 . . ?
C127 C132 C131 120.7(8) . . ?
C127 C132 H132 119.7 . . ?
C131 C132 H132 119.7 . . ?
C134 C133 Au3 175.8(7) . . ?
C134 C133 Ag9 86.2(5) . . ?
Au3 C133 Ag9 97.6(3) . . ?
C133 C134 C135 172.4(8) . . ?
C133 C134 Ag9 65.4(5) . . ?
C135 C134 Ag9 122.0(5) . . ?
C136 C135 C140 118.7(8) . . ?
C136 C135 C134 120.3(7) . . ?
C140 C135 C134 121.0(7) . . ?
C135 C136 C137 120.7(8) . . ?
C135 C136 H136 119.6 . . ?
C137 C136 H136 119.6 . . ?
C136 C137 C138 120.3(9) . . ?
C136 C137 H137 119.8 . . ?
C138 C137 H137 119.8 . . ?
C139 C138 C137 119.2(8) . . ?
C139 C138 H138 120.4 . . ?
C137 C138 H138 120.4 . . ?
C140 C139 C138 120.5(9) . . ?
C140 C139 H139 119.8 . . ?
C138 C139 H139 119.8 . . ?
C139 C140 C135 120.6(9) . . ?
C139 C140 H140 119.7 . . ?
C135 C140 H140 119.7 . . ?
C142 C141 Au3 172.9(7) . . ?
C142 C141 Ag3 89.1(5) . . ?
Au3 C141 Ag3 96.4(3) . . ?
C141 C142 C143 172.3(8) . . ?
C141 C142 Ag3 62.8(5) . . ?
C143 C142 Ag3 124.5(5) . . ?
C144 C143 C148 118.6(8) . . ?
C144 C143 C142 119.9(7) . . ?
C148 C143 C142 121.5(8) . . ?
C143 C144 C145 119.8(9) . . ?
C143 C144 H144 120.1 . . ?
C145 C144 H144 120.1 . . ?
C146 C145 C144 121.4(9) . . ?
C146 C145 H145 119.3 . . ?
C144 C145 H145 119.3 . . ?
C145 C146 C147 119.3(9) . . ?
C145 C146 H146 120.3 . . ?
C147 C146 H146 120.3 . . ?
C146 C147 C148 120.0(10) . . ?
C146 C147 H147 120.0 . . ?
C148 C147 H147 120.0 . . ?
C143 C148 C147 120.7(9) . . ?
C143 C148 H148 119.7 . . ?
C147 C148 H148 119.7 . . ?
C150 C149 Au4 173.4(7) . . ?
C150 C149 Ag8 83.8(5) . . ?
Au4 C149 Ag8 101.9(3) . . ?
C149 C150 C151 169.7(8) . . ?
C149 C150 Ag8 67.2(5) . . ?
C151 C150 Ag8 123.0(5) . . ?
C152 C151 C156 118.9(7) . . ?
C152 C151 C150 119.3(6) . . ?
C156 C151 C150 121.8(7) . . ?
C153 C152 C151 120.2(7) . . ?
C153 C152 H152 119.9 . . ?
C151 C152 H152 119.9 . . ?
C154 C153 C152 120.5(8) . . ?
C154 C153 H153 119.7 . . ?
C152 C153 H153 119.7 . . ?
C155 C154 C153 119.4(8) . . ?
C155 C154 H154 120.3 . . ?
C153 C154 H154 120.3 . . ?
C154 C155 C156 121.0(8) . . ?
C154 C155 H155 119.5 . . ?
C156 C155 H155 119.5 . . ?
C155 C156 C151 120.0(8) . . ?
C155 C156 H156 120.0 . . ?
C151 C156 H156 120.0 . . ?
C158 C157 Au4 175.9(7) . . ?
C158 C157 Ag4 88.6(5) . . ?
Au4 C157 Ag4 91.1(3) . . ?
C157 C158 C159 172.9(8) . . ?
C157 C158 Ag4 63.6(5) . . ?
C159 C158 Ag4 123.4(5) . . ?
C164 C159 C160 117.8(7) . . ?
C164 C159 C158 119.9(7) . . ?
C160 C159 C158 122.2(7) . . ?
C161 C160 C159 120.4(8) . . ?
C161 C160 H160 119.8 . . ?
C159 C160 H160 119.8 . . ?
C160 C161 C162 120.8(8) . . ?
C160 C161 H161 119.6 . . ?
C162 C161 H161 119.6 . . ?
C161 C162 C163 119.7(8) . . ?
C161 C162 H162 120.1 . . ?
C163 C162 H162 120.1 . . ?
C164 C163 C162 119.8(9) . . ?
C164 C163 H163 120.1 . . ?
C162 C163 H163 120.1 . . ?
C163 C164 C159 121.4(8) . . ?
C163 C164 H164 119.3 . . ?
C159 C164 H164 119.3 . . ?
C166 C165 Au5 166.1(7) . . ?
C166 C165 Ag7 107.2(6) . . ?
Au5 C165 Ag7 85.3(3) . . ?
C166 C165 Ag6 93.6(5) . . ?
Au5 C165 Ag6 78.8(3) . . ?
Ag7 C165 Ag6 95.1(3) . . ?
C165 C166 C167 178.5(9) . . ?
C172 C167 C168 118.8(8) . . ?
C172 C167 C166 121.7(7) . . ?
C168 C167 C166 119.5(8) . . ?
C167 C168 C169 118.8(10) . . ?
C167 C168 H168 120.6 . . ?
C169 C168 H168 120.6 . . ?
C170 C169 C168 121.0(10) . . ?
C170 C169 H169 119.5 . . ?
C168 C169 H169 119.5 . . ?
C169 C170 C171 120.4(9) . . ?
C169 C170 H170 119.8 . . ?
C171 C170 H170 119.8 . . ?
C170 C171 C172 119.3(9) . . ?
C170 C171 H171 120.3 . . ?
C172 C171 H171 120.3 . . ?
C167 C172 C171 121.7(8) . . ?
C167 C172 H172 119.1 . . ?
C171 C172 H172 119.1 . . ?
C174 C173 Au5 171.6(7) . . ?
C174 C173 Ag5 87.3(5) . . ?
Au5 C173 Ag5 91.5(3) . . ?
C173 C174 C175 172.2(8) . . ?
C173 C174 Ag5 64.5(5) . . ?
C175 C174 Ag5 123.2(5) . . ?
C176 C175 C180 119.1(7) . . ?
C176 C175 C174 121.8(7) . . ?
C180 C175 C174 119.1(7) . . ?
C177 C176 C175 121.0(8) . . ?
C177 C176 H176 119.5 . . ?
C175 C176 H176 119.5 . . ?
C178 C177 C176 120.4(9) . . ?
C178 C177 H177 119.8 . . ?
C176 C177 H177 119.8 . . ?
C177 C178 C179 119.6(8) . . ?
C177 C178 H178 120.2 . . ?
C179 C178 H178 120.2 . . ?
C180 C179 C178 120.4(8) . . ?
C180 C179 H179 119.8 . . ?
C178 C179 H179 119.8 . . ?
C179 C180 C175 119.6(8) . . ?
C179 C180 H180 120.2 . . ?
C175 C180 H180 120.2 . . ?
C182 C181 Au8 172.5(7) . . ?
C182 C181 Ag6 90.8(6) . . ?
Au8 C181 Ag6 88.6(3) . . ?
C181 C182 C183 172.9(9) . . ?
C181 C182 Ag6 61.8(5) . . ?
C183 C182 Ag6 125.2(6) . . ?
C188 C183 C184 117.8(9) . . ?
C188 C183 C182 121.8(8) . . ?
C184 C183 C182 120.4(8) . . ?
C185 C184 C183 120.1(11) . . ?
C185 C184 H184 120.0 . . ?
C183 C184 H184 120.0 . . ?
C184 C185 C186 121.1(12) . . ?
C184 C185 H185 119.5 . . ?
C186 C185 H185 119.5 . . ?
C187 C186 C185 118.2(11) . . ?
C187 C186 H186 120.9 . . ?
C185 C186 H186 120.9 . . ?
C186 C187 C188 121.3(11) . . ?
C186 C187 H187 119.4 . . ?
C188 C187 H187 119.4 . . ?
C183 C188 C187 121.5(10) . . ?
C183 C188 H188 119.2 . . ?
C187 C188 H188 119.2 . . ?
C190 C189 Au8 160.8(7) . . ?
C190 C189 Ag4 104.2(6) . . ?
Au8 C189 Ag4 95.0(3) . . ?
C190 C189 Ag5 102.9(6) . . ?
Au8 C189 Ag5 78.2(3) . . ?
Ag4 C189 Ag5 89.7(3) . . ?
C189 C190 C191 169.3(8) . . ?
C196 C191 C192 119.7(8) . . ?
C196 C191 C190 121.7(7) . . ?
C192 C191 C190 118.6(7) . . ?
C193 C192 C191 119.3(8) . . ?
C193 C192 H192 120.3 . . ?
C191 C192 H192 120.3 . . ?
C194 C193 C192 119.6(8) . . ?
C194 C193 H193 120.2 . . ?
C192 C193 H193 120.2 . . ?
C195 C194 C193 121.2(9) . . ?
C195 C194 H194 119.4 . . ?
C193 C194 H194 119.4 . . ?
C194 C195 C196 120.5(8) . . ?
C194 C195 H195 119.8 . . ?
C196 C195 H195 119.8 . . ?
C195 C196 C191 119.6(8) . . ?
C195 C196 H196 120.2 . . ?
C191 C196 H196 120.2 . . ?
C198 C197 Au9 178.1(7) . . ?
C198 C197 Ag7 82.8(5) . . ?
Au9 C197 Ag7 95.5(3) . . ?
C197 C198 C199 172.8(8) . . ?
C197 C198 Ag7 68.6(5) . . ?
C199 C198 Ag7 118.4(5) . . ?
C200 C199 C204 119.6(8) . . ?
C200 C199 C198 120.9(7) . . ?
C204 C199 C198 119.4(8) . . ?
C201 C200 C199 120.7(8) . . ?
C201 C200 H200 119.7 . . ?
C199 C200 H200 119.7 . . ?
C202 C201 C200 119.7(9) . . ?
C202 C201 H201 120.2 . . ?
C200 C201 H201 120.2 . . ?
C201 C202 C203 120.4(9) . . ?
C201 C202 H202 119.8 . . ?
C203 C202 H202 119.8 . . ?
C202 C203 C204 120.0(9) . . ?
C202 C203 H203 120.0 . . ?
C204 C203 H203 120.0 . . ?
C199 C204 C203 119.6(8) . . ?
C199 C204 H204 120.2 . . ?
C203 C204 H204 120.2 . . ?
C206 C205 Au9 173.1(7) . . ?
C206 C205 Ag3 100.7(6) . . ?
Au9 C205 Ag3 86.2(3) . . ?
C205 C206 C207 174.2(9) . . ?
C212 C207 C208 118.6(9) . . ?
C212 C207 C206 121.9(8) . . ?
C208 C207 C206 119.5(8) . . ?
C207 C208 C209 120.7(11) . . ?
C207 C208 H208 119.6 . . ?
C209 C208 H208 119.6 . . ?
C210 C209 C208 119.5(11) . . ?
C210 C209 H209 120.2 . . ?
C208 C209 H209 120.2 . . ?
C211 C210 C209 120.8(11) . . ?
C211 C210 H210 119.6 . . ?
C209 C210 H210 119.6 . . ?
C210 C211 C212 119.7(11) . . ?
C210 C211 H211 120.2 . . ?
C212 C211 H211 120.2 . . ?
C207 C212 C211 120.7(10) . . ?
C207 C212 H212 119.6 . . ?
C211 C212 H212 119.6 . . ?
C214 C213 Au10 172.0(7) . . ?
C214 C213 Ag8 105.5(6) . . ?
Au10 C213 Ag8 82.1(3) . . ?
C213 C214 C215 172.2(8) . . ?
C216 C215 C220 118.0(7) . . ?
C216 C215 C214 122.8(7) . . ?
C220 C215 C214 119.1(7) . . ?
C217 C216 C215 120.6(8) . . ?
C217 C216 H216 119.7 . . ?
C215 C216 H216 119.7 . . ?
C216 C217 C218 120.7(9) . . ?
C216 C217 H217 119.7 . . ?
C218 C217 H217 119.7 . . ?
C217 C218 C219 119.2(9) . . ?
C217 C218 H218 120.4 . . ?
C219 C218 H218 120.4 . . ?
C220 C219 C218 120.1(9) . . ?
C220 C219 H219 120.0 . . ?
C218 C219 H219 120.0 . . ?
C219 C220 C215 121.4(9) . . ?
C219 C220 H220 119.3 . . ?
C215 C220 H220 119.3 . . ?
C222 C221 Au10 178.0(7) . . ?
C222 C221 Ag2 87.7(5) . . ?
Au10 C221 Ag2 94.2(3) . . ?
C221 C222 C223 172.1(8) . . ?
C221 C222 Ag2 64.2(5) . . ?
C223 C222 Ag2 123.7(5) . . ?
C224 C223 C228 118.9(8) . . ?
C224 C223 C222 118.9(7) . . ?
C228 C223 C222 122.1(8) . . ?
C223 C224 C225 120.6(9) . . ?
C223 C224 H224 119.7 . . ?
C225 C224 H224 119.7 . . ?
C226 C225 C224 120.3(10) . . ?
C226 C225 H225 119.8 . . ?
C224 C225 H225 119.8 . . ?
C227 C226 C225 118.9(10) . . ?
C227 C226 H226 120.5 . . ?
C225 C226 H226 120.5 . . ?
C226 C227 C228 121.6(9) . . ?
C226 C227 H227 119.2 . . ?
C228 C227 H227 119.2 . . ?
C227 C228 C223 119.6(9) . . ?
C227 C228 H228 120.2 . . ?
C223 C228 H228 120.2 . . ?
C230 C229 Au11 151.9(6) . . ?
C230 C229 Ag9 123.7(6) . . ?
Au11 C229 Ag9 83.2(3) . . ?
C230 C229 Ag10 88.3(5) . . ?
Au11 C229 Ag10 78.3(2) . . ?
Ag9 C229 Ag10 99.1(3) . . ?
C229 C230 C231 173.7(8) . . ?
C232 C231 C236 118.2(8) . . ?
C232 C231 C230 123.2(8) . . ?
C236 C231 C230 118.6(8) . . ?
C231 C232 C233 120.0(10) . . ?
C231 C232 H232 120.0 . . ?
C233 C232 H232 120.0 . . ?
C234 C233 C232 121.1(10) . . ?
C234 C233 H233 119.4 . . ?
C232 C233 H233 119.4 . . ?
C233 C234 C235 119.7(9) . . ?
C233 C234 H234 120.1 . . ?
C235 C234 H234 120.1 . . ?
C234 C235 C236 120.3(10) . . ?
C234 C235 H235 119.9 . . ?
C236 C235 H235 119.9 . . ?
C235 C236 C231 120.6(9) . . ?
C235 C236 H236 119.7 . . ?
C231 C236 H236 119.7 . . ?
C238 C237 Au11 172.4(7) . . ?
C238 C237 Ag1 87.9(5) . . ?
Au11 C237 Ag1 90.0(3) . . ?
C237 C238 C239 171.3(9) . . ?
C237 C238 Ag1 64.3(5) . . ?
C239 C238 Ag1 124.4(6) . . ?
C240 C239 C244 118.7(9) . . ?
C240 C239 C238 118.2(8) . . ?
C244 C239 C238 123.1(8) . . ?
C239 C240 C241 121.4(11) . . ?
C239 C240 H240 119.3 . . ?
C241 C240 H240 119.3 . . ?
C242 C241 C240 118.8(12) . . ?
C242 C241 H241 120.6 . . ?
C240 C241 H241 120.6 . . ?
C243 C242 C241 120.6(11) . . ?
C243 C242 H242 119.7 . . ?
C241 C242 H242 119.7 . . ?
C242 C243 C244 120.4(10) . . ?
C242 C243 H243 119.8 . . ?
C244 C243 H243 119.8 . . ?
C239 C244 C243 120.0(10) . . ?
C239 C244 H244 120.0 . . ?
C243 C244 H244 120.0 . . ?
C246 C245 H24A 109.5 . . ?
C246 C245 H24B 109.5 . . ?
H24A C245 H24B 109.5 . . ?
C246 C245 H24C 109.5 . . ?
H24A C245 H24C 109.5 . . ?
H24B C245 H24C 109.5 . . ?
O1 C246 C245 120.0(12) . . ?
O1 C246 C247 123.3(10) . . ?
C245 C246 C247 116.6(10) . . ?
C246 C247 H24D 109.5 . . ?
C246 C247 H24E 109.5 . . ?
H24D C247 H24E 109.5 . . ?
C246 C247 H24F 109.5 . . ?
H24D C247 H24F 109.5 . . ?
H24E C247 H24F 109.5 . . ?
Cl1 C248 Cl2 120.9(14) . . ?
Cl1 C248 H24G 107.1 . . ?
Cl2 C248 H24G 107.1 . . ?
Cl1 C248 H24H 107.1 . . ?
Cl2 C248 H24H 107.1 . . ?
H24G C248 H24H 106.8 . . ?
Cl4 C249 Cl3 109.5(11) . . ?
Cl4 C249 H24I 109.8 . . ?
Cl3 C249 H24I 109.8 . . ?
Cl4 C249 H24J 109.8 . . ?
Cl3 C249 H24J 109.8 . . ?
H24I C249 H24J 108.2 . . ?
F7 P6 F12 94.7(6) . . ?
F7 P6 F11 91.5(6) . . ?
F12 P6 F11 87.4(6) . . ?
F7 P6 F9 86.3(6) . . ?
F12 P6 F9 89.2(6) . . ?
F11 P6 F9 175.8(8) . . ?
F7 P6 F10 85.3(6) . . ?
F12 P6 F10 177.5(7) . . ?
F11 P6 F10 90.1(6) . . ?
F9 P6 F10 93.3(5) . . ?
F7 P6 F8 174.8(7) . . ?
F12 P6 F8 90.3(6) . . ?
F11 P6 F8 90.1(6) . . ?
F9 P6 F8 92.3(6) . . ?
F10 P6 F8 89.8(6) . . ?
F18 P7 F15 91.3(10) . . ?
F18 P7 F13 88.9(10) . . ?
F15 P7 F13 91.4(8) . . ?
F18 P7 F14 93.0(11) . . ?
F15 P7 F14 89.5(8) . . ?
F13 P7 F14 177.9(11) . . ?
F18 P7 F17 90.9(10) . . ?
F15 P7 F17 177.6(9) . . ?
F13 P7 F17 89.8(8) . . ?
F14 P7 F17 89.2(8) . . ?
F18 P7 F16 176.4(11) . . ?
F15 P7 F16 90.7(8) . . ?
F13 P7 F16 88.0(9) . . ?
F14 P7 F16 90.1(10) . . ?
F17 P7 F16 87.3(9) . . ?
C251 C250 H25D 109.5 . . ?
C251 C250 H25E 109.5 . . ?
H25D C250 H25E 109.5 . . ?
C251 C250 H25F 109.5 . . ?
H25D C250 H25F 109.5 . . ?
H25E C250 H25F 109.5 . . ?
O5 C251 C252 95.9(19) . . ?
O5 C251 C250 97.0(18) . . ?
C252 C251 C250 120.9(17) . . ?
C251 C252 H25G 109.5 . . ?
C251 C252 H25H 109.5 . . ?
H25G C252 H25H 109.5 . . ?
C251 C252 H25I 109.5 . . ?
H25G C252 H25I 109.5 . . ?
H25H C252 H25I 109.5 . . ?
Cl6 C256 Cl5 113.0(12) . . ?
Cl6 C256 H25J 109.0 . . ?
Cl5 C256 H25J 109.0 . . ?
Cl6 C256 H25K 109.0 . . ?
Cl5 C256 H25K 109.0 . . ?
H25J C256 H25K 107.8 . . ?
O6 C257 H25L 109.5 . . ?
O6 C257 H25M 109.5 . . ?
H25L C257 H25M 109.5 . . ?
O6 C257 H25N 109.5 . . ?
H25L C257 H25N 109.5 . . ?
H25M C257 H25N 109.5 . . ?
C257 O6 H6O 131.1 . . ?
C255 O4 C255 180(4) 3_575 . ?
C255 O4 H4O 66.3 3_575 . ?
C255 O4 H4O 113.7 . . ?
O4 C255 H25O 109.5 . . ?
O4 C255 H25P 109.5 . . ?
H25O C255 H25P 109.5 . . ?
O4 C255 H25Q 109.5 . . ?
H25O C255 H25Q 109.5 . . ?
H25P C255 H25Q 109.5 . . ?
C254 O3 H3O 155.4 . . ?
O3 C254 H25X 109.5 . . ?
O3 C254 H25Z 109.5 . . ?
H25X C254 H25Z 109.5 . . ?
O3 C254 H25R 109.5 . . ?
H25X C254 H25R 109.5 . . ?
H25Z C254 H25R 109.5 . . ?

loop_
_geom_bond_atom_site_label_1
_geom_bond_atom_site_label_2
_geom_bond_distance
_geom_bond_site_symmetry_2
_geom_bond_publ_flag
Au1 C109 2.027(9) . yes
Au1 P1 2.287(2) . yes
Au1 Au2 3.1404(4) . yes
Au1 Ag1 3.2163(7) . yes
Au2 C117 2.002(8) . yes
Au2 C125 2.005(7) . yes
Au2 Ag1 2.9781(7) . yes
Au2 Ag10 3.0443(6) . yes
Au2 Ag2 3.1552(7) . yes
Au2 Ag9 3.1713(6) . yes
Au3 C133 1.997(7) . yes
Au3 C141 2.009(8) . yes
Au3 Ag2 2.9444(7) . yes
Au3 Ag3 3.2067(7) . yes
Au3 Ag8 3.2195(7) . yes
Au3 Ag9 3.2496(6) . yes
Au4 C157 1.996(8) . yes
Au4 C149 2.010(7) . yes
Au4 Ag7 2.9035(6) . yes
Au4 Ag4 3.0810(7) . yes
Au4 Ag3 3.1128(7) . yes
Au4 Au9 3.3499(4) . yes
Au4 Ag8 3.3617(6) . yes
Au5 C173 2.010(8) . yes
Au5 C165 2.010(8) . yes
Au5 Ag7 2.9361(6) . yes
Au5 Ag6 2.9522(6) . yes
Au5 Ag5 3.0954(7) . yes
Au5 Au6 3.1247(4) . yes
Au5 Ag4 3.1674(7) . yes
Au6 C43 2.011(8) . yes
Au6 P2 2.2843(19) . yes
Au6 Ag6 3.2638(6) . yes
Au7 C51 1.998(8) . yes
Au7 P3 2.274(2) . yes
Au7 Au8 3.1973(4) . yes
Au8 C181 1.990(9) . yes
Au8 C189 2.001(9) . yes
Au8 Ag5 3.0075(6) . yes
Au8 Ag6 3.0177(7) . yes
Au8 Ag7 3.0315(7) . yes
Au8 Ag4 3.1580(7) . yes
Au9 C197 1.990(9) . yes
Au9 C205 2.019(9) . yes
Au9 Ag3 2.9537(6) . yes
Au9 Ag4 3.0200(7) . yes
Au9 Ag8 3.2129(7) . yes
Au9 Ag7 3.2333(6) . yes
Au10 C221 2.004(8) . yes
Au10 C213 2.019(9) . yes
Au10 Ag8 2.8531(7) . yes
Au10 Ag9 2.9798(7) . yes
Au10 Ag2 3.1721(6) . yes
Au10 Ag3 3.3755(7) . yes
Au11 C237 2.000(8) . yes
Au11 C229 2.014(7) . yes
Au11 Ag9 2.8530(6) . yes
Au11 Ag10 3.0229(7) . yes
Au11 Ag1 3.0689(6) . yes
Au11 Ag2 3.0939(6) . yes
Au11 Au12 3.1264(4) . yes
Au12 C101 2.019(9) . yes
Au12 P4 2.282(2) . yes
Au12 Ag10 3.3535(7) . yes
Ag1 C109 2.276(7) . yes
Ag1 C237 2.328(7) . yes
Ag1 C110 2.484(7) . yes
Ag1 C238 2.583(8) . yes
Ag1 C125 2.696(7) . yes
Ag2 C125 2.298(7) . yes
Ag2 C221 2.315(7) . yes
Ag2 C222 2.569(8) . yes
Ag2 C126 2.664(7) . yes
Ag3 C141 2.286(7) . yes
Ag3 C205 2.295(7) . yes
Ag3 C142 2.569(7) . yes
Ag4 C189 2.274(7) . yes
Ag4 C157 2.311(7) . yes
Ag4 C158 2.579(7) . yes
Ag4 Ag7 3.3512(8) . yes
Ag5 C51 2.288(7) . yes
Ag5 C173 2.303(7) . yes
Ag5 C52 2.477(7) . yes
Ag5 C174 2.549(7) . yes
Ag5 C189 2.691(8) . yes
Ag6 C43 2.282(7) . yes
Ag6 C181 2.318(8) . yes
Ag6 C44 2.466(7) . yes
Ag6 C165 2.586(7) . yes
Ag6 C182 2.630(8) . yes
Ag7 C165 2.312(7) . yes
Ag7 C197 2.364(7) . yes
Ag7 C198 2.518(7) . yes
Ag8 C149 2.312(7) . yes
Ag8 C213 2.314(7) . yes
Ag8 C150 2.493(7) . yes
Ag9 C229 2.275(7) . yes
Ag9 C133 2.312(7) . yes
Ag9 C134 2.537(7) . yes
Ag10 C101 2.292(7) . yes
Ag10 C117 2.297(8) . yes
Ag10 C102 2.428(7) . yes
Ag10 C118 2.587(8) . yes
Ag10 C229 2.699(7) . yes
Cl1 C248 1.634(17) . ?
Cl2 C248 1.656(16) . ?
Cl3 C249 1.741(14) . ?
Cl4 C249 1.676(15) . ?
P1 C13 1.814(7) . ?
P1 C7 1.817(9) . ?
P1 C1 1.827(8) . ?
P2 C28 1.811(7) . ?
P2 C31 1.815(7) . ?
P2 C37 1.826(8) . ?
P3 C59 1.807(8) . ?
P3 C65 1.821(7) . ?
P3 C71 1.822(7) . ?
P4 C89 1.814(8) . ?
P4 C86 1.821(7) . ?
P4 C95 1.823(7) . ?
P5 F5 1.512(10) . ?
P5 F4 1.544(10) . ?
P5 F1 1.555(8) . ?
P5 F3 1.557(7) . ?
P5 F6 1.573(8) . ?
P5 F2 1.593(8) . ?
O1 C246 1.188(12) . ?
C1 C6 1.364(11) . ?
C1 C2 1.388(11) . ?
C2 C3 1.385(11) . ?
C2 H2 0.9500 . ?
C3 C4 1.379(13) . ?
C3 H3 0.9500 . ?
C4 C5 1.381(12) . ?
C4 H4 0.9500 . ?
C5 C6 1.391(11) . ?
C5 H5 0.9500 . ?
C6 H6 0.9500 . ?
C7 C8 1.383(12) . ?
C7 C12 1.387(11) . ?
C8 C9 1.374(13) . ?
C8 H8 0.9500 . ?
C9 C10 1.360(14) . ?
C9 H9 0.9500 . ?
C10 C11 1.375(15) . ?
C10 H10 0.9500 . ?
C11 C12 1.373(13) . ?
C11 H11 0.9500 . ?
C12 H12 0.9500 . ?
C13 C18 1.386(10) . ?
C13 C14 1.410(10) . ?
C14 C15 1.384(10) . ?
C14 H14 0.9500 . ?
C15 C16 1.396(10) . ?
C15 H15 0.9500 . ?
C16 C17 1.402(10) . ?
C16 C19 1.494(10) . ?
C17 C18 1.368(10) . ?
C17 H17 0.9500 . ?
C18 H18 0.9500 . ?
C19 C20 1.393(10) . ?
C19 C24 1.399(10) . ?
C20 C21 1.377(10) . ?
C20 H20 0.9500 . ?
C21 C22 1.390(10) . ?
C21 H21 0.9500 . ?
C22 C23 1.399(10) . ?
C22 C25 1.475(10) . ?
C23 C24 1.387(10) . ?
C23 H23 0.9500 . ?
C24 H24 0.9500 . ?
C25 C26 1.397(10) . ?
C25 C30 1.400(10) . ?
C26 C27 1.386(10) . ?
C26 H26 0.9500 . ?
C27 C28 1.398(10) . ?
C27 H27 0.9500 . ?
C28 C29 1.389(10) . ?
C29 C30 1.374(10) . ?
C29 H29 0.9500 . ?
C30 H30 0.9500 . ?
C31 C32 1.391(10) . ?
C31 C36 1.406(10) . ?
C32 C33 1.379(10) . ?
C32 H32 0.9500 . ?
C33 C34 1.374(11) . ?
C33 H33 0.9500 . ?
C34 C35 1.400(11) . ?
C34 H34 0.9500 . ?
C35 C36 1.377(10) . ?
C35 H35 0.9500 . ?
C36 H36 0.9500 . ?
C37 C42 1.372(10) . ?
C37 C38 1.399(10) . ?
C38 C39 1.371(11) . ?
C38 H38 0.9500 . ?
C39 C40 1.374(12) . ?
C39 H39 0.9500 . ?
C40 C41 1.379(12) . ?
C40 H40 0.9500 . ?
C41 C42 1.406(11) . ?
C41 H41 0.9500 . ?
C42 H42 0.9500 . ?
C43 C44 1.226(10) . ?
C44 C45 1.450(10) . ?
C45 C46 1.379(11) . ?
C45 C50 1.390(11) . ?
C46 C47 1.398(12) . ?
C46 H46 0.9500 . ?
C47 C48 1.352(13) . ?
C47 H47 0.9500 . ?
C48 C49 1.342(12) . ?
C48 H48 0.9500 . ?
C49 C50 1.376(12) . ?
C49 H49 0.9500 . ?
C50 H50 0.9500 . ?
C51 C52 1.230(10) . ?
C52 C53 1.443(10) . ?
C53 C54 1.389(10) . ?
C53 C58 1.395(11) . ?
C54 C55 1.374(11) . ?
C54 H54 0.9500 . ?
C55 C56 1.377(12) . ?
C55 H55 0.9500 . ?
C56 C57 1.378(11) . ?
C56 H56 0.9500 . ?
C57 C58 1.380(10) . ?
C57 H57 0.9500 . ?
C58 H58 0.9500 . ?
C59 C60 1.395(10) . ?
C59 C64 1.395(10) . ?
C60 C61 1.390(11) . ?
C60 H60 0.9500 . ?
C61 C62 1.362(12) . ?
C61 H61 0.9500 . ?
C62 C63 1.398(11) . ?
C62 H62 0.9500 . ?
C63 C64 1.369(11) . ?
C63 H63 0.9500 . ?
C64 H64 0.9500 . ?
C65 C70 1.397(12) . ?
C65 C66 1.398(11) . ?
C66 C67 1.394(12) . ?
C66 H66 0.9500 . ?
C67 C68 1.330(13) . ?
C67 H67 0.9500 . ?
C68 C69 1.392(12) . ?
C68 H68 0.9500 . ?
C69 C70 1.415(12) . ?
C69 H69 0.9500 . ?
C70 H70 0.9500 . ?
C71 C72 1.391(10) . ?
C71 C76 1.394(10) . ?
C72 C73 1.381(10) . ?
C72 H72 0.9500 . ?
C73 C74 1.390(10) . ?
C73 H73 0.9500 . ?
C74 C75 1.397(10) . ?
C74 C77 1.487(9) . ?
C75 C76 1.371(10) . ?
C75 H75 0.9500 . ?
C76 H76 0.9500 . ?
C77 C78 1.386(10) . ?
C77 C82 1.396(10) . ?
C78 C79 1.381(10) . ?
C78 H78 0.9500 . ?
C79 C80 1.401(10) . ?
C79 H79 0.9500 . ?
C80 C81 1.400(10) . ?
C80 C83 1.484(10) . ?
C81 C82 1.385(10) . ?
C81 H81 0.9500 . ?
C82 H82 0.9500 . ?
C83 C88 1.392(10) . ?
C83 C84 1.398(10) . ?
C84 C85 1.372(10) . ?
C84 H84 0.9500 . ?
C85 C86 1.403(10) . ?
C85 H85 0.9500 . ?
C86 C87 1.381(10) . ?
C87 C88 1.392(10) . ?
C87 H87 0.9500 . ?
C88 H88 0.9500 . ?
C89 C90 1.387(10) . ?
C89 C94 1.396(11) . ?
C90 C91 1.366(12) . ?
C90 H90 0.9500 . ?
C91 C92 1.374(12) . ?
C91 H91 0.9500 . ?
C92 C93 1.388(12) . ?
C92 H92 0.9500 . ?
C93 C94 1.364(11) . ?
C93 H93 0.9500 . ?
C94 H94 0.9500 . ?
C95 C96 1.379(10) . ?
C95 C100 1.403(10) . ?
C96 C97 1.380(10) . ?
C96 H96 0.9500 . ?
C97 C98 1.373(10) . ?
C97 H97 0.9500 . ?
C98 C99 1.380(11) . ?
C98 H98 0.9500 . ?
C99 C100 1.374(11) . ?
C99 H99 0.9500 . ?
C100 H100 0.9500 . ?
C101 C102 1.222(11) . ?
C102 C103 1.441(11) . ?
C103 C108 1.389(11) . ?
C103 C104 1.395(11) . ?
C104 C105 1.376(12) . ?
C104 H104 0.9500 . ?
C105 C106 1.374(13) . ?
C105 H105 0.9500 . ?
C106 C107 1.376(12) . ?
C106 H106 0.9500 . ?
C107 C108 1.367(11) . ?
C107 H107 0.9500 . ?
C108 H108 0.9500 . ?
C109 C110 1.203(10) . ?
C110 C111 1.444(11) . ?
C111 C116 1.394(10) . ?
C111 C112 1.397(11) . ?
C112 C113 1.383(11) . ?
C112 H112 0.9500 . ?
C113 C114 1.361(11) . ?
C113 H113 0.9500 . ?
C114 C115 1.383(12) . ?
C114 H114 0.9500 . ?
C115 C116 1.368(11) . ?
C115 H115 0.9500 . ?
C116 H116 0.9500 . ?
C117 C118 1.230(10) . ?
C118 C119 1.437(11) . ?
C119 C124 1.390(12) . ?
C119 C120 1.392(12) . ?
C120 C121 1.368(13) . ?
C120 H120 0.9500 . ?
C121 C122 1.374(16) . ?
C121 H121 0.9500 . ?
C122 C123 1.357(16) . ?
C122 H122 0.9500 . ?
C123 C124 1.370(13) . ?
C123 H123 0.9500 . ?
C124 H124 0.9500 . ?
C125 C126 1.217(10) . ?
C126 C127 1.438(11) . ?
C127 C132 1.381(11) . ?
C127 C128 1.412(11) . ?
C128 C129 1.387(11) . ?
C128 H128 0.9500 . ?
C129 C130 1.399(12) . ?
C129 H129 0.9500 . ?
C130 C131 1.354(11) . ?
C130 H130 0.9500 . ?
C131 C132 1.394(11) . ?
C131 H131 0.9500 . ?
C132 H132 0.9500 . ?
C133 C134 1.206(10) . ?
C134 C135 1.452(10) . ?
C135 C136 1.379(11) . ?
C135 C140 1.393(11) . ?
C136 C137 1.381(11) . ?
C136 H136 0.9500 . ?
C137 C138 1.386(13) . ?
C137 H137 0.9500 . ?
C138 C139 1.380(13) . ?
C138 H138 0.9500 . ?
C139 C140 1.377(11) . ?
C139 H139 0.9500 . ?
C140 H140 0.9500 . ?
C141 C142 1.208(10) . ?
C142 C143 1.431(10) . ?
C143 C144 1.379(11) . ?
C143 C148 1.387(11) . ?
C144 C145 1.399(12) . ?
C144 H144 0.9500 . ?
C145 C146 1.355(14) . ?
C145 H145 0.9500 . ?
C146 C147 1.377(14) . ?
C146 H146 0.9500 . ?
C147 C148 1.395(12) . ?
C147 H147 0.9500 . ?
C148 H148 0.9500 . ?
C149 C150 1.214(10) . ?
C150 C151 1.437(10) . ?
C151 C152 1.395(10) . ?
C151 C156 1.401(10) . ?
C152 C153 1.386(11) . ?
C152 H152 0.9500 . ?
C153 C154 1.385(11) . ?
C153 H153 0.9500 . ?
C154 C155 1.378(11) . ?
C154 H154 0.9500 . ?
C155 C156 1.382(11) . ?
C155 H155 0.9500 . ?
C156 H156 0.9500 . ?
C157 C158 1.206(10) . ?
C158 C159 1.438(11) . ?
C159 C164 1.403(11) . ?
C159 C160 1.415(11) . ?
C160 C161 1.377(11) . ?
C160 H160 0.9500 . ?
C161 C162 1.390(13) . ?
C161 H161 0.9500 . ?
C162 C163 1.391(13) . ?
C162 H162 0.9500 . ?
C163 C164 1.382(11) . ?
C163 H163 0.9500 . ?
C164 H164 0.9500 . ?
C165 C166 1.217(10) . ?
C166 C167 1.444(11) . ?
C167 C172 1.368(11) . ?
C167 C168 1.382(12) . ?
C168 C169 1.404(14) . ?
C168 H168 0.9500 . ?
C169 C170 1.351(15) . ?
C169 H169 0.9500 . ?
C170 C171 1.356(13) . ?
C170 H170 0.9500 . ?
C171 C172 1.383(11) . ?
C171 H171 0.9500 . ?
C172 H172 0.9500 . ?
C173 C174 1.207(10) . ?
C174 C175 1.436(10) . ?
C175 C176 1.380(11) . ?
C175 C180 1.401(10) . ?
C176 C177 1.377(12) . ?
C176 H176 0.9500 . ?
C177 C178 1.369(13) . ?
C177 H177 0.9500 . ?
C178 C179 1.395(12) . ?
C178 H178 0.9500 . ?
C179 C180 1.384(11) . ?
C179 H179 0.9500 . ?
C180 H180 0.9500 . ?
C181 C182 1.209(11) . ?
C182 C183 1.454(12) . ?
C183 C188 1.335(12) . ?
C183 C184 1.373(13) . ?
C184 C185 1.361(16) . ?
C184 H184 0.9500 . ?
C185 C186 1.379(17) . ?
C185 H185 0.9500 . ?
C186 C187 1.308(16) . ?
C186 H186 0.9500 . ?
C187 C188 1.383(13) . ?
C187 H187 0.9500 . ?
C188 H188 0.9500 . ?
C189 C190 1.197(11) . ?
C190 C191 1.468(11) . ?
C191 C196 1.391(11) . ?
C191 C192 1.406(11) . ?
C192 C193 1.389(12) . ?
C192 H192 0.9500 . ?
C193 C194 1.370(12) . ?
C193 H193 0.9500 . ?
C194 C195 1.369(12) . ?
C194 H194 0.9500 . ?
C195 C196 1.372(11) . ?
C195 H195 0.9500 . ?
C196 H196 0.9500 . ?
C197 C198 1.212(11) . ?
C198 C199 1.455(11) . ?
C199 C200 1.388(11) . ?
C199 C204 1.389(11) . ?
C200 C201 1.383(12) . ?
C200 H200 0.9500 . ?
C201 C202 1.380(13) . ?
C201 H201 0.9500 . ?
C202 C203 1.385(13) . ?
C202 H202 0.9500 . ?
C203 C204 1.395(12) . ?
C203 H203 0.9500 . ?
C204 H204 0.9500 . ?
C205 C206 1.209(11) . ?
C206 C207 1.453(12) . ?
C207 C212 1.372(12) . ?
C207 C208 1.383(12) . ?
C208 C209 1.387(13) . ?
C208 H208 0.9500 . ?
C209 C210 1.363(15) . ?
C209 H209 0.9500 . ?
C210 C211 1.362(16) . ?
C210 H210 0.9500 . ?
C211 C212 1.391(14) . ?
C211 H211 0.9500 . ?
C212 H212 0.9500 . ?
C213 C214 1.203(11) . ?
C214 C215 1.440(11) . ?
C215 C216 1.397(11) . ?
C215 C220 1.402(11) . ?
C216 C217 1.375(11) . ?
C216 H216 0.9500 . ?
C217 C218 1.388(13) . ?
C217 H217 0.9500 . ?
C218 C219 1.395(13) . ?
C218 H218 0.9500 . ?
C219 C220 1.366(12) . ?
C219 H219 0.9500 . ?
C220 H220 0.9500 . ?
C221 C222 1.211(10) . ?
C222 C223 1.432(11) . ?
C223 C224 1.368(12) . ?
C223 C228 1.385(11) . ?
C224 C225 1.392(13) . ?
C224 H224 0.9500 . ?
C225 C226 1.370(14) . ?
C225 H225 0.9500 . ?
C226 C227 1.359(14) . ?
C226 H226 0.9500 . ?
C227 C228 1.384(13) . ?
C227 H227 0.9500 . ?
C228 H228 0.9500 . ?
C229 C230 1.227(10) . ?
C230 C231 1.434(10) . ?
C231 C232 1.377(12) . ?
C231 C236 1.391(11) . ?
C232 C233 1.395(13) . ?
C232 H232 0.9500 . ?
C233 C234 1.352(15) . ?
C233 H233 0.9500 . ?
C234 C235 1.361(14) . ?
C234 H234 0.9500 . ?
C235 C236 1.388(12) . ?
C235 H235 0.9500 . ?
C236 H236 0.9500 . ?
C237 C238 1.208(10) . ?
C238 C239 1.442(11) . ?
C239 C240 1.371(13) . ?
C239 C244 1.377(11) . ?
C240 C241 1.396(14) . ?
C240 H240 0.9500 . ?
C241 C242 1.370(16) . ?
C241 H241 0.9500 . ?
C242 C243 1.355(16) . ?
C242 H242 0.9500 . ?
C243 C244 1.397(13) . ?
C243 H243 0.9500 . ?
C244 H244 0.9500 . ?
C245 C246 1.461(14) . ?
C245 H24A 0.9800 . ?
C245 H24B 0.9800 . ?
C245 H24C 0.9800 . ?
C246 C247 1.529(14) . ?
C247 H24D 0.9800 . ?
C247 H24E 0.9800 . ?
C247 H24F 0.9800 . ?
C248 H24G 0.9900 . ?
C248 H24H 0.9900 . ?
C249 H24I 0.9900 . ?
C249 H24J 0.9900 . ?
P6 F7 1.477(10) . ?
P6 F12 1.508(9) . ?
P6 F11 1.534(10) . ?
P6 F9 1.539(9) . ?
P6 F10 1.564(10) . ?
P6 F8 1.596(10) . ?
P7 F18 1.37(2) . ?
P7 F15 1.561(15) . ?
P7 F13 1.571(16) . ?
P7 F14 1.597(16) . ?
P7 F17 1.619(15) . ?
P7 F16 1.625(17) . ?
O5 C251 1.32(3) . ?
C250 C251 1.58(3) . ?
C250 H25D 0.9800 . ?
C250 H25E 0.9800 . ?
C250 H25F 0.9800 . ?
C251 C252 1.479(19) . ?
C252 H25G 0.9800 . ?
C252 H25H 0.9800 . ?
C252 H25I 0.9800 . ?
C256 Cl6 1.656(17) . ?
C256 Cl5 1.747(9) . ?
C256 H25J 0.9900 . ?
C256 H25K 0.9900 . ?
C257 O6 1.379(10) . ?
C257 H25L 0.9800 . ?
C257 H25M 0.9800 . ?
C257 H25N 0.9800 . ?
O6 H6O 0.9800 . ?
O4 C255 1.28(4) 3_575 ?
O4 C255 1.28(4) . ?
O4 H4O 0.9501 . ?
C255 H25O 0.9800 . ?
C255 H25P 0.9800 . ?
C255 H25Q 0.9800 . ?
O3 C254 1.31(5) . ?
O3 H3O 0.9800 . ?
C254 H25X 0.9800 . ?
C254 H25Z 0.9800 . ?
C254 H25R 0.9800 . ?
